data_4514577
loop_
_publ_author_name
'Zhang, Ying'
'Meng, Xiao-Qing'
'Ding, Hao-Jing'
'Wang, Xi'
'Yu, Mei-Hui'
'Zhang, Shu-Ming'
'Chang, Ze'
'Bu, Xian-He'

_publ_section_title
;
 Rational Construction of Breathing Metal-Organic Frameworks through
 Synergy of a Stretchy Ligand and Highly Variable \p-\p Interaction.
;
_journal_issue 23
_journal_name_full 'ACS applied materials &amp; interfaces'
_journal_page_first 20995
_journal_page_last 21003
_journal_paper_doi 10.1021/acsami.9b04759
_journal_volume 11
_journal_year 2019
_chemical_formula_moiety 'C128 H81 Cd4 N32 O16'
_chemical_formula_sum 'C128 H81 Cd4 N32 O16'
_chemical_formula_weight 2772.84
_space_group_crystal_system triclinic
_space_group_IT_number 2
_space_group_name_Hall '-P 1'
_space_group_name_H-M_alt 'P -1'
_symmetry_space_group_name_Hall '-P 1'
_symmetry_space_group_name_H-M 'P -1'
_atom_sites_solution_hydrogens geom
_atom_sites_solution_primary dual
_audit_creation_date 2019-04-19
_audit_creation_method
;
Olex2 1.2
(compiled 2018.05.29 svn.r3508 for OlexSys, GUI svn.r5506)
;
_cell_angle_alpha 76.6130(10)
_cell_angle_beta 78.7810(10)
_cell_angle_gamma 74.3780(10)
_cell_formula_units_Z 2
_cell_length_a 15.4922(2)
_cell_length_b 17.7766(2)
_cell_length_c 29.2303(4)
_cell_measurement_reflns_used 44283
_cell_measurement_temperature 298.3(2)
_cell_measurement_theta_max 74.0530
_cell_measurement_theta_min 4.0150
_cell_volume 7466.49(17)
_computing_molecular_graphics 'Olex2 (Dolomanov et al., 2009)'
_computing_publication_material 'Olex2 (Dolomanov et al., 2009)'
_computing_structure_refinement 'ShelXL (Sheldrick, 2015)'
_computing_structure_solution 'ShelXT (Sheldrick, 2015)'
_diffrn_ambient_temperature 298.3(2)
_diffrn_measured_fraction_theta_full 0.995
_diffrn_measured_fraction_theta_max 0.957
_diffrn_measurement_device_type 'XtaLAB AFC12 (RINC): Kappa single'
_diffrn_measurement_method '\w scans'
_diffrn_radiation_type CuK\a
_diffrn_radiation_wavelength 1.54184
_diffrn_reflns_av_R_equivalents 0.0550
_diffrn_reflns_av_unetI/netI 0.0497
_diffrn_reflns_Laue_measured_fraction_full 0.995
_diffrn_reflns_Laue_measured_fraction_max 0.957
_diffrn_reflns_limit_h_max 19
_diffrn_reflns_limit_h_min -13
_diffrn_reflns_limit_k_max 22
_diffrn_reflns_limit_k_min -21
_diffrn_reflns_limit_l_max 36
_diffrn_reflns_limit_l_min -35
_diffrn_reflns_number 89252
_diffrn_reflns_point_group_measured_fraction_full 0.995
_diffrn_reflns_point_group_measured_fraction_max 0.957
_diffrn_reflns_theta_full 67.684
_diffrn_reflns_theta_max 74.867
_diffrn_reflns_theta_min 3.488
_diffrn_source 'Rotating-anode X-ray tube (dual wavelength)'
_exptl_absorpt_coefficient_mu 5.035
_exptl_absorpt_correction_T_max 1.00000
_exptl_absorpt_correction_T_min 0.48538
_exptl_absorpt_correction_type multi-scan
_exptl_absorpt_process_details
;
CrysAlisPro 1.171.39.33c (Rigaku Oxford Diffraction, 2017)
Empirical absorption correction using spherical harmonics,
 implemented in SCALE3 ABSPACK scaling algorithm.
;
_exptl_crystal_colour red
_exptl_crystal_density_diffrn 1.233
_exptl_crystal_description rodlike
_exptl_crystal_F_000 2786
_exptl_crystal_size_max 0.24
_exptl_crystal_size_mid 0.24
_exptl_crystal_size_min 0.18
_refine_diff_density_max 1.455
_refine_diff_density_min -1.765
_refine_diff_density_rms 0.091
_refine_ls_extinction_method none
_refine_ls_goodness_of_fit_ref 1.072
_refine_ls_hydrogen_treatment constr
_refine_ls_matrix_type full
_refine_ls_number_parameters 1597
_refine_ls_number_reflns 29414
_refine_ls_number_restraints 0
_refine_ls_restrained_S_all 1.072
_refine_ls_R_factor_all 0.0641
_refine_ls_R_factor_gt 0.0560
_refine_ls_shift/su_max 0.003
_refine_ls_shift/su_mean 0.000
_refine_ls_structure_factor_coef Fsqd
_refine_ls_weighting_details 'w=1/[\s^2^(Fo^2^)+(0.1130P)^2^+1.3674P] where P=(Fo^2^+2Fc^2^)/3'
_refine_ls_weighting_scheme calc
_refine_ls_wR_factor_gt 0.1690
_refine_ls_wR_factor_ref 0.1759
_reflns_Friedel_coverage 0.000
_reflns_number_gt 24105
_reflns_number_total 29414
_reflns_threshold_expression 'I > 2\s(I)'
_cod_data_source_file am9b04759_si_004.cif
_cod_data_source_block 1b
_cod_database_code 4514577
_shelx_shelxl_version_number 2018/3
_shelx_space_group_comment
;
The symmetry employed for this shelxl refinement is uniquely defined
by the following loop, which should always be used as a source of
symmetry information in preference to the above space-group names.
They are only intended as comments.
;
_shelx_estimated_absorpt_t_max 0.464
_shelx_estimated_absorpt_t_min 0.378
_olex2_refinement_description
;
1. Fixed Uiso
 At 1.2 times of:
  All C(H) groups, All N(H) groups
2.a Aromatic/amide H refined with riding coordinates:
 N11(H11), C1(H1), C2(H2), C4(H4), C5(H5), C10(H10), C11(H11A), C12(H12),
 C13(H13), C15(H15), C16(H16), C17(H17), C18(H18), C19(H19), C20(H20), C22(H22),
  C23(H23), C28(H28), C29(H29), C31(H31), C30(H30), C33(H33), C34(H34),
 C35(H35), C36(H36), C37(H37), C38(H38), C39(H39), C40(H40), C46(H46), C47(H47),
  C48(H48), C49(H49), C51(H51), C52(H52), C53(H53), C54(H54), C55(H55),
 C58(H58), C59(H59), C61(H61), C66(H66), C67(H67), C69(H69), C68(H68), C71(H71),
  C72(H72), C73(H73), C74(H74), C77(H77), C78(H78), C80(H80), C81(H81),
 C83(H83), C84(H84), C86(H86), C87(H87), C91(H91), C92(H92), C94(H94), C95(H95),
  C97(H97), C98(H98), C100(H100), C101(H101), C105(H105), C106(H106),
 C108(H108), C109(H109), C111(H111), C112(H112), C114(H114), C115(H115),
 C119(H119), C120(H120), C121(H121), C122(H122), C125(H125), C126(H126),
 C128(H128), C129(H129)
2.b Fitted hexagon refined as free rotating group:
 C27(C28,C29,N16,C31,C30), C65(C66,C67,N32,C69,C68)
;
_olex2_submission_special_instructions 'No special instructions were received'

loop_
_space_group_symop_operation_xyz
'x, y, z'
'-x, -y, -z'

loop_
_atom_site_label
_atom_site_type_symbol
_atom_site_fract_x
_atom_site_fract_y
_atom_site_fract_z
_atom_site_U_iso_or_equiv
_atom_site_adp_type
_atom_site_occupancy
_atom_site_site_symmetry_order
_atom_site_calc_flag
_atom_site_refinement_flags_posn
Cd1 Cd 0.42492(2) 0.37095(2) 0.70418(2) 0.04728(8) Uani 1 1 d .
Cd2 Cd 0.55361(2) 0.17318(2) 0.77565(2) 0.04752(8) Uani 1 1 d .
Cd3 Cd 0.94466(2) 0.83533(2) 0.72830(2) 0.04821(8) Uani 1 1 d .
Cd4 Cd 1.08019(2) 0.64133(2) 0.80641(2) 0.04694(8) Uani 1 1 d .
O1 O 0.0083(2) 1.07505(17) 0.34055(11) 0.0726(9) Uani 1 1 d .
O2 O 0.1515(2) 1.05078(19) 0.31091(13) 0.0768(9) Uani 1 1 d .
O3 O 1.4355(2) 0.88617(16) 0.29101(9) 0.0656(8) Uani 1 1 d .
O4 O 1.4982(2) 0.75994(16) 0.30364(9) 0.0603(7) Uani 1 1 d .
O5 O 1.2009(2) 0.66351(16) 0.75194(10) 0.0645(7) Uani 1 1 d .
O6 O 1.09453(19) 0.7687(2) 0.73145(10) 0.0699(8) Uani 1 1 d .
O7 O 0.3830(3) 0.39739(19) 0.62667(12) 0.0937(12) Uani 1 1 d .
O8 O 0.3261(2) 0.48692(18) 0.67054(10) 0.0729(9) Uani 1 1 d .
O9 O 0.48582(19) 0.30245(16) 0.78523(9) 0.0588(6) Uani 1 1 d .
O10 O 0.4167(2) 0.42806(17) 0.76871(10) 0.0648(7) Uani 1 1 d .
O11 O 0.6391(2) 0.05188(19) 0.80808(11) 0.0733(9) Uani 1 1 d .
O12 O 0.6070(3) 0.13940(19) 0.85366(11) 0.0821(10) Uani 1 1 d .
O13 O 0.9663(2) -0.56249(18) 1.12121(13) 0.0874(11) Uani 1 1 d .
O14 O 0.8380(2) -0.5125(2) 1.16127(11) 0.0788(10) Uani 1 1 d .
O15 O 0.1845(2) 0.18660(16) 1.21861(10) 0.0623(7) Uani 1 1 d .
O16 O 0.06700(18) 0.28205(17) 1.20126(10) 0.0602(7) Uani 1 1 d .
N1 N 0.8448(2) -0.23120(19) 0.98090(12) 0.0595(8) Uani 1 1 d .
N2 N 0.7919(3) -0.16956(19) 0.99341(12) 0.0610(8) Uani 1 1 d .
N3 N 0.3743(4) 0.3335(4) 1.01798(18) 0.1003(15) Uani 1 1 d .
N4 N 0.3390(4) 0.3885(3) 0.9932(2) 0.0985(14) Uani 1 1 d .
N5 N 0.2221(3) 0.6998(2) 0.47352(13) 0.0676(10) Uani 1 1 d .
N6 N 0.1507(3) 0.7503(2) 0.48061(14) 0.0715(10) Uani 1 1 d .
N7 N 1.3867(3) 0.7702(3) 0.54198(16) 0.0899(13) Uani 1 1 d .
N8 N 1.3639(3) 0.8306(3) 0.51535(15) 0.0866(12) Uani 1 1 d .
N9 N 0.4210(2) 0.13375(19) 0.81191(12) 0.0554(7) Uani 1 1 d .
N10 N 0.1894(2) -0.0300(2) 0.86813(13) 0.0594(8) Uani 1 1 d .
N11 N 0.1272(2) 0.0802(2) 0.90532(12) 0.0591(8) Uani 1 1 d .
H11 H 0.131790 0.123684 0.911761 0.071 Uiso 1 1 calc R
N12 N 0.0434(2) -0.0162(2) 0.91336(12) 0.0588(8) Uani 1 1 d .
N13 N 0.0950(2) -0.26423(19) 0.84628(12) 0.0564(8) Uani 1 1 d .
N14 N -0.1628(3) 0.1815(3) 1.00798(18) 0.0904(13) Uani 1 1 d .
N15 N -0.0324(3) -0.0732(2) 0.76812(12) 0.0600(8) Uani 1 1 d .
N17 N -0.0827(2) 0.1761(2) 0.83352(13) 0.0615(8) Uani 1 1 d .
N18 N 0.0029(2) 0.2703(2) 0.82866(12) 0.0592(8) Uani 1 1 d .
N19 N 0.0657(2) 0.1603(2) 0.79076(12) 0.0574(8) Uani 1 1 d .
N20 N 0.3027(2) 0.31731(19) 0.74162(12) 0.0519(7) Uani 1 1 d .
N21 N 0.5612(2) 0.4072(2) 0.67308(12) 0.0574(8) Uani 1 1 d .
N22 N 0.8128(2) 0.5446(2) 0.63862(13) 0.0594(8) Uani 1 1 d .
N23 N 0.8720(2) 0.4397(2) 0.59586(12) 0.0587(8) Uani 1 1 d .
N24 N 0.9623(2) 0.5274(2) 0.59716(12) 0.0579(8) Uani 1 1 d .
N25 N 0.9257(2) 0.75199(18) 0.68313(12) 0.0552(7) Uani 1 1 d .
N26 N 1.1590(4) 0.3491(3) 0.48830(18) 0.0953(14) Uani 1 1 d .
N27 N 0.6880(2) 0.2165(2) 0.74762(12) 0.0557(8) Uani 1 1 d .
N28 N 0.9980(2) 0.2535(2) 0.67089(13) 0.0604(8) Uani 1 1 d .
N29 N 0.9364(2) 0.3588(2) 0.71320(12) 0.0548(7) Uani 1 1 d .
N30 N 1.0831(2) 0.3471(2) 0.66892(12) 0.0586(8) Uani 1 1 d .
N31 N 1.0469(2) 0.56866(18) 0.75684(11) 0.0526(7) Uani 1 1 d .
C1 C 0.4063(3) 0.0710(3) 0.79959(19) 0.0787(14) Uani 1 1 d .
H1 H 0.446675 0.048686 0.775597 0.094 Uiso 1 1 calc R
C2 C 0.3343(3) 0.0377(3) 0.82070(18) 0.0746(13) Uani 1 1 d .
H2 H 0.326945 -0.006477 0.811310 0.089 Uiso 1 1 calc R
C3 C 0.2730(3) 0.0707(2) 0.85598(14) 0.0551(9) Uani 1 1 d .
C4 C 0.2869(3) 0.1360(3) 0.86855(17) 0.0672(11) Uani 1 1 d .
H4 H 0.246904 0.160033 0.892045 0.081 Uiso 1 1 calc R
C5 C 0.3615(3) 0.1655(3) 0.84556(17) 0.0674(11) Uani 1 1 d .
H5 H 0.370297 0.209741 0.854186 0.081 Uiso 1 1 calc R
C6 C 0.1930(3) 0.0382(2) 0.87803(14) 0.0543(9) Uani 1 1 d .
C7 C 0.0543(3) 0.0512(2) 0.92194(14) 0.0545(9) Uani 1 1 d .
C8 C 0.1138(3) -0.0553(2) 0.88658(14) 0.0554(9) Uani 1 1 d .
C9 C -0.0210(3) 0.0960(3) 0.95198(15) 0.0586(9) Uani 1 1 d .
C10 C -0.1024(3) 0.0739(3) 0.96564(18) 0.0746(12) Uani 1 1 d .
H10 H -0.111355 0.030135 0.956460 0.089 Uiso 1 1 calc R
C11 C -0.1704(4) 0.1187(4) 0.9935(2) 0.0898(16) Uani 1 1 d .
H11A H -0.225238 0.103670 1.002552 0.108 Uiso 1 1 calc R
C12 C -0.0838(4) 0.2013(3) 0.9947(2) 0.0895(16) Uani 1 1 d .
H12 H -0.076663 0.244899 1.004883 0.107 Uiso 1 1 calc R
C13 C -0.0112(3) 0.1615(3) 0.96681(17) 0.0725(12) Uani 1 1 d .
H13 H 0.042633 0.178156 0.958224 0.087 Uiso 1 1 calc R
C14 C 0.1074(3) -0.1300(2) 0.87508(14) 0.0552(9) Uani 1 1 d .
C15 C 0.0286(3) -0.1566(3) 0.88748(15) 0.0615(10) Uani 1 1 d .
H15 H -0.021489 -0.129729 0.905478 0.074 Uiso 1 1 calc R
C16 C 0.0256(3) -0.2241(3) 0.87262(15) 0.0620(10) Uani 1 1 d .
H16 H -0.027268 -0.242350 0.881386 0.074 Uiso 1 1 calc R
C17 C 0.1707(3) -0.2406(3) 0.83627(18) 0.0678(11) Uani 1 1 d .
H17 H 0.220230 -0.270151 0.819328 0.081 Uiso 1 1 calc R
C18 C 0.1810(3) -0.1741(3) 0.84956(18) 0.0684(11) Uani 1 1 d .
H18 H 0.235917 -0.159253 0.841585 0.082 Uiso 1 1 calc R
C19 C 0.2885(3) 0.2551(3) 0.72894(15) 0.0610(10) Uani 1 1 d .
H19 H 0.330529 0.232054 0.705732 0.073 Uiso 1 1 calc R
C20 C 0.2149(3) 0.2227(3) 0.74825(15) 0.0586(9) Uani 1 1 d .
H20 H 0.207898 0.178487 0.738725 0.070 Uiso 1 1 calc R
C21 C 0.1515(3) 0.2582(2) 0.78247(14) 0.0526(8) Uani 1 1 d .
C22 C 0.1652(3) 0.3231(2) 0.79569(15) 0.0563(9) Uani 1 1 d .
H22 H 0.123719 0.348021 0.818341 0.068 Uiso 1 1 calc R
C23 C 0.2417(3) 0.3504(2) 0.77463(15) 0.0576(9) Uani 1 1 d .
H23 H 0.251129 0.393816 0.783916 0.069 Uiso 1 1 calc R
C24 C 0.0691(3) 0.2278(2) 0.80213(13) 0.0515(8) Uani 1 1 d .
C25 C -0.0119(3) 0.1367(2) 0.80750(14) 0.0544(9) Uani 1 1 d .
C26 C -0.0716(3) 0.2426(3) 0.84296(15) 0.0597(9) Uani 1 1 d .
C27 C -0.1481(2) 0.2892(2) 0.87154(14) 0.0787(13) Uani 1 1 d .
C28 C -0.2302(2) 0.2670(2) 0.88432(17) 0.0968(18) Uani 1 1 d G
H28 H -0.237541 0.223077 0.874679 0.116 Uiso 1 1 calc R
C29 C -0.3015(2) 0.3106(3) 0.91151(19) 0.148(3) Uani 1 1 d G
H29 H -0.356465 0.295712 0.920063 0.178 Uiso 1 1 calc R
N16 N -0.2906(3) 0.3763(3) 0.9259(2) 0.165(3) Uani 1 1 d G
C31 C -0.2084(3) 0.3985(3) 0.9131(2) 0.163(4) Uani 1 1 d G
H31 H -0.201151 0.442412 0.922792 0.196 Uiso 1 1 calc R
C30 C -0.1372(3) 0.3549(3) 0.88596(18) 0.115(2) Uani 1 1 d G
H30 H -0.082226 0.369778 0.877408 0.138 Uiso 1 1 calc R
C32 C -0.0195(3) 0.0628(2) 0.79474(14) 0.0570(9) Uani 1 1 d .
C33 C 0.0554(3) 0.0165(3) 0.77101(17) 0.0663(11) Uani 1 1 d .
H33 H 0.110792 0.030716 0.763476 0.080 Uiso 1 1 calc R
C34 C 0.0452(3) -0.0514(3) 0.75891(17) 0.0677(11) Uani 1 1 d .
H34 H 0.095320 -0.082992 0.743612 0.081 Uiso 1 1 calc R
C35 C -0.1043(3) -0.0274(3) 0.79054(18) 0.0740(13) Uani 1 1 d .
H35 H -0.159646 -0.041548 0.796542 0.089 Uiso 1 1 calc R
C36 C -0.0992(3) 0.0397(3) 0.80499(19) 0.0777(14) Uani 1 1 d .
H36 H -0.149696 0.068844 0.821551 0.093 Uiso 1 1 calc R
C37 C 0.5723(3) 0.4711(3) 0.6840(2) 0.0794(14) Uani 1 1 d .
H37 H 0.525266 0.500045 0.702598 0.095 Uiso 1 1 calc R
C38 C 0.6284(3) 0.3656(3) 0.64615(14) 0.0593(9) Uani 1 1 d .
H38 H 0.620578 0.319881 0.638838 0.071 Uiso 1 1 calc R
C39 C 0.7087(3) 0.3880(3) 0.62884(14) 0.0587(9) Uani 1 1 d .
H39 H 0.753933 0.358452 0.609675 0.070 Uiso 1 1 calc R
C40 C 0.6510(3) 0.4970(3) 0.66880(19) 0.0795(14) Uani 1 1 d .
H40 H 0.657227 0.542172 0.677484 0.095 Uiso 1 1 calc R
C41 C 0.7211(3) 0.4548(2) 0.64038(14) 0.0555(9) Uani 1 1 d .
C42 C 0.8068(3) 0.4811(2) 0.62387(14) 0.0553(9) Uani 1 1 d .
C43 C 0.8920(3) 0.5655(2) 0.62460(14) 0.0551(9) Uani 1 1 d .
C44 C 0.9473(3) 0.4658(2) 0.58313(14) 0.0560(9) Uani 1 1 d .
C45 C 0.9033(3) 0.6331(2) 0.64269(14) 0.0540(9) Uani 1 1 d .
C46 C 0.8326(3) 0.6729(3) 0.67149(19) 0.0714(12) Uani 1 1 d .
H46 H 0.776430 0.660224 0.678003 0.086 Uiso 1 1 calc R
C47 C 0.8473(3) 0.7318(3) 0.69030(18) 0.0719(12) Uani 1 1 d .
H47 H 0.799232 0.758999 0.709218 0.086 Uiso 1 1 calc R
C48 C 0.9834(3) 0.6554(3) 0.63321(16) 0.0620(10) Uani 1 1 d .
H48 H 1.031382 0.631302 0.612847 0.074 Uiso 1 1 calc R
C49 C 0.9920(3) 0.7139(3) 0.65423(15) 0.0640(10) Uani 1 1 d .
H49 H 1.047414 0.727947 0.647942 0.077 Uiso 1 1 calc R
C50 C 1.0220(3) 0.4237(2) 0.55110(15) 0.0591(9) Uani 1 1 d .
C51 C 1.0094(4) 0.3636(3) 0.53181(18) 0.0758(13) Uani 1 1 d .
H51 H 0.955067 0.347719 0.539623 0.091 Uiso 1 1 calc R
C52 C 1.0789(4) 0.3281(3) 0.5010(2) 0.0937(17) Uani 1 1 d .
H52 H 1.070280 0.287771 0.488248 0.112 Uiso 1 1 calc R
C53 C 1.1695(4) 0.4068(4) 0.5071(2) 0.0910(16) Uani 1 1 d .
H53 H 1.224490 0.421733 0.498589 0.109 Uiso 1 1 calc R
C54 C 1.1048(3) 0.4457(3) 0.53816(18) 0.0742(12) Uani 1 1 d .
H54 H 1.115543 0.485720 0.550353 0.089 Uiso 1 1 calc R
C55 C 0.7553(3) 0.1762(3) 0.72090(18) 0.0683(11) Uani 1 1 d .
H55 H 0.748107 0.130711 0.713043 0.082 Uiso 1 1 calc R
C58 C 0.6996(3) 0.2796(3) 0.75966(16) 0.0635(10) Uani 1 1 d .
H58 H 0.652748 0.307441 0.778928 0.076 Uiso 1 1 calc R
C59 C 0.7783(3) 0.3066(3) 0.74497(15) 0.0608(10) Uani 1 1 d .
H59 H 0.784519 0.351284 0.754279 0.073 Uiso 1 1 calc R
C60 C 0.8477(3) 0.2651(2) 0.71598(14) 0.0545(9) Uani 1 1 d .
C61 C 0.8363(3) 0.1992(3) 0.70411(17) 0.0667(11) Uani 1 1 d .
H61 H 0.882122 0.169933 0.685064 0.080 Uiso 1 1 calc R
C62 C 0.9325(3) 0.2933(2) 0.69875(14) 0.0530(8) Uani 1 1 d .
C63 C 1.0718(3) 0.2827(2) 0.65696(15) 0.0585(9) Uani 1 1 d .
C64 C 1.0137(3) 0.3821(2) 0.69783(14) 0.0513(8) Uani 1 1 d .
C65 C 1.14916(18) 0.2401(2) 0.62594(12) 0.0699(12) Uani 1 1 d .
C66 C 1.1406(2) 0.1742(2) 0.61075(17) 0.108(2) Uani 1 1 d G
H66 H 1.087608 0.156270 0.620443 0.130 Uiso 1 1 calc R
C67 C 1.2113(3) 0.1352(3) 0.58108(19) 0.153(4) Uani 1 1 d G
H67 H 1.205545 0.091130 0.570918 0.183 Uiso 1 1 calc R
N32 N 1.2905(2) 0.1620(3) 0.56660(17) 0.138(2) Uani 1 1 d G
C69 C 1.29903(19) 0.2279(3) 0.58178(15) 0.113(2) Uani 1 1 d G
H69 H 1.352032 0.245811 0.572093 0.135 Uiso 1 1 calc R
C68 C 1.2284(2) 0.2669(2) 0.61146(14) 0.0822(14) Uani 1 1 d G
H68 H 1.234096 0.310953 0.621619 0.099 Uiso 1 1 calc R
C70 C 1.0242(3) 0.4502(2) 0.71607(14) 0.0516(8) Uani 1 1 d .
C71 C 0.9548(3) 0.4865(3) 0.74738(17) 0.0654(11) Uani 1 1 d .
H71 H 0.899985 0.471449 0.755293 0.079 Uiso 1 1 calc R
C72 C 0.9691(3) 0.5458(3) 0.76661(17) 0.0664(11) Uani 1 1 d .
H72 H 0.922306 0.570688 0.787227 0.080 Uiso 1 1 calc R
C73 C 1.1127(3) 0.5342(2) 0.72609(14) 0.0551(9) Uani 1 1 d .
H73 H 1.167180 0.549980 0.718955 0.066 Uiso 1 1 calc R
C74 C 1.1032(3) 0.4759(2) 0.70437(14) 0.0546(9) Uani 1 1 d .
H74 H 1.149519 0.454483 0.682236 0.066 Uiso 1 1 calc R
C75 C 0.3388(3) 0.4665(2) 0.63178(15) 0.0582(10) Uani 1 1 d .
C76 C 0.3016(3) 0.5241(2) 0.59070(14) 0.0557(9) Uani 1 1 d .
C77 C 0.2375(3) 0.5922(2) 0.59790(15) 0.0640(11) Uani 1 1 d .
H77 H 0.214315 0.600079 0.628714 0.077 Uiso 1 1 calc R
C78 C 0.2070(3) 0.6494(3) 0.55980(16) 0.0665(11) Uani 1 1 d .
H78 H 0.162698 0.694833 0.565132 0.080 Uiso 1 1 calc R
C79 C 0.2421(3) 0.6391(2) 0.51413(15) 0.0610(10) Uani 1 1 d .
C80 C 0.3061(4) 0.5718(3) 0.50622(16) 0.096(2) Uani 1 1 d .
H80 H 0.331172 0.565570 0.475338 0.116 Uiso 1 1 calc R
C81 C 0.3337(4) 0.5124(3) 0.54462(17) 0.0887(17) Uani 1 1 d .
H81 H 0.373763 0.464931 0.539218 0.106 Uiso 1 1 calc R
C82 C 0.1369(3) 0.8176(2) 0.44260(16) 0.0658(11) Uani 1 1 d .
C83 C 0.0517(3) 0.8626(3) 0.4405(2) 0.0917(19) Uani 1 1 d .
H83 H 0.004173 0.846689 0.461874 0.110 Uiso 1 1 calc R
C84 C 0.0340(3) 0.9317(3) 0.4070(2) 0.0818(16) Uani 1 1 d .
H84 H -0.025130 0.961437 0.405621 0.098 Uiso 1 1 calc R
C85 C 0.1042(3) 0.9565(2) 0.37586(14) 0.0587(9) Uani 1 1 d .
C86 C 0.1898(3) 0.9109(2) 0.37786(15) 0.0634(10) Uani 1 1 d .
H86 H 0.237236 0.927175 0.356524 0.076 Uiso 1 1 calc R
C87 C 0.2083(3) 0.8412(3) 0.41065(16) 0.0655(11) Uani 1 1 d .
H87 H 0.267229 0.810553 0.411409 0.079 Uiso 1 1 calc R
C88 C 0.0865(3) 1.0336(2) 0.34011(14) 0.0589(10) Uani 1 1 d .
C89 C 0.4488(3) 0.3693(2) 0.79781(13) 0.0518(8) Uani 1 1 d .
C90 C 0.4372(3) 0.3744(3) 0.84880(14) 0.0593(10) Uani 1 1 d .
C91 C 0.4687(3) 0.3101(3) 0.88203(15) 0.0715(12) Uani 1 1 d .
H91 H 0.505408 0.263946 0.872583 0.086 Uiso 1 1 calc R
C92 C 0.4458(4) 0.3135(4) 0.93058(16) 0.0876(16) Uani 1 1 d .
H92 H 0.469229 0.270907 0.953450 0.105 Uiso 1 1 calc R
C93 C 0.3869(4) 0.3824(4) 0.94386(19) 0.0921(18) Uani 1 1 d .
C94 C 0.3601(5) 0.4466(4) 0.9105(2) 0.103(2) Uani 1 1 d .
H94 H 0.325422 0.493549 0.919675 0.123 Uiso 1 1 calc R
C95 C 0.3830(4) 0.4437(3) 0.86322(18) 0.0843(15) Uani 1 1 d .
H95 H 0.362345 0.488057 0.840626 0.101 Uiso 1 1 calc R
C96 C 0.3120(4) 0.3335(4) 1.06619(16) 0.0817(15) Uani 1 1 d .
C97 C 0.3521(4) 0.2785(4) 1.10179(18) 0.0936(17) Uani 1 1 d .
H97 H 0.414167 0.256705 1.097186 0.112 Uiso 1 1 calc R
C98 C 0.3006(3) 0.2549(3) 1.14475(16) 0.0744(13) Uani 1 1 d .
H98 H 0.328145 0.218382 1.169086 0.089 Uiso 1 1 calc R
C99 C 0.2079(3) 0.2865(2) 1.15099(12) 0.0516(8) Uani 1 1 d .
C100 C 0.1681(3) 0.3450(3) 1.11636(14) 0.0626(10) Uani 1 1 d .
H100 H 0.106566 0.368745 1.121303 0.075 Uiso 1 1 calc R
C101 C 0.2217(4) 0.3683(3) 1.07345(15) 0.0758(13) Uani 1 1 d .
H101 H 0.195474 0.407665 1.049808 0.091 Uiso 1 1 calc R
C102 C 0.1490(3) 0.2500(2) 1.19333(12) 0.0496(8) Uani 1 1 d .
C103 C 0.6401(3) 0.0717(2) 0.84580(15) 0.0589(10) Uani 1 1 d .
C104 C 0.6858(3) 0.0090(2) 0.88385(14) 0.0548(9) Uani 1 1 d .
C105 C 0.6913(3) 0.0264(2) 0.92723(16) 0.0700(12) Uani 1 1 d .
H105 H 0.669615 0.078234 0.932490 0.084 Uiso 1 1 calc R
C106 C 0.7289(4) -0.0330(2) 0.96238(16) 0.0722(13) Uani 1 1 d .
H106 H 0.731466 -0.021311 0.991441 0.087 Uiso 1 1 calc R
C107 C 0.7624(3) -0.1091(2) 0.95430(14) 0.0555(9) Uani 1 1 d .
C108 C 0.7594(3) -0.1269(2) 0.91099(14) 0.0594(10) Uani 1 1 d .
H108 H 0.783839 -0.178155 0.905148 0.071 Uiso 1 1 calc R
C109 C 0.7198(3) -0.0676(3) 0.87680(14) 0.0642(11) Uani 1 1 d .
H109 H 0.716029 -0.079798 0.848095 0.077 Uiso 1 1 calc R
C110 C 0.8603(3) -0.2966(2) 1.01950(14) 0.0575(9) Uani 1 1 d .
C111 C 0.7990(3) -0.3022(2) 1.06115(14) 0.0587(9) Uani 1 1 d .
H111 H 0.749315 -0.260300 1.065878 0.070 Uiso 1 1 calc R
C112 C 0.8128(3) -0.3708(2) 1.09541(14) 0.0622(10) Uani 1 1 d .
H112 H 0.771672 -0.375097 1.123110 0.075 Uiso 1 1 calc R
C113 C 0.8871(3) -0.4329(2) 1.08893(14) 0.0549(9) Uani 1 1 d .
C114 C 0.9483(3) -0.4267(3) 1.04750(16) 0.0713(13) Uani 1 1 d .
H114 H 0.998936 -0.468094 1.043265 0.086 Uiso 1 1 calc R
C115 C 0.9341(3) -0.3586(3) 1.01222(16) 0.0716(12) Uani 1 1 d .
H115 H 0.974037 -0.355061 0.984020 0.086 Uiso 1 1 calc R
C116 C 0.8970(3) -0.5075(2) 1.12611(15) 0.0611(10) Uani 1 1 d .
C117 C 1.1713(3) 0.7243(2) 0.72366(13) 0.0526(8) Uani 1 1 d .
C118 C 1.2307(3) 0.7451(2) 0.67762(13) 0.0576(9) Uani 1 1 d .
C119 C 1.3130(3) 0.6930(3) 0.66729(16) 0.0770(13) Uani 1 1 d .
H119 H 1.334110 0.649509 0.690279 0.092 Uiso 1 1 calc R
C120 C 1.2002(3) 0.8119(3) 0.64431(15) 0.0697(11) Uani 1 1 d .
H120 H 1.145823 0.847932 0.651421 0.084 Uiso 1 1 calc R
C121 C 1.2531(4) 0.8242(3) 0.59957(16) 0.0812(14) Uani 1 1 d .
H121 H 1.234330 0.868700 0.576676 0.097 Uiso 1 1 calc R
C122 C 1.3641(4) 0.7053(4) 0.62307(18) 0.0957(18) Uani 1 1 d .
H122 H 1.418994 0.669889 0.616136 0.115 Uiso 1 1 calc R
C123 C 1.3338(3) 0.7692(4) 0.58992(16) 0.0791(14) Uani 1 1 d .
C124 C 1.4083(3) 0.8250(3) 0.46691(15) 0.0729(12) Uani 1 1 d .
C125 C 1.3947(4) 0.8954(3) 0.43480(16) 0.0841(15) Uani 1 1 d .
H125 H 1.369267 0.943175 0.445379 0.101 Uiso 1 1 calc R
C126 C 1.4185(3) 0.8954(3) 0.38747(15) 0.0703(12) Uani 1 1 d .
H126 H 1.409459 0.943420 0.366000 0.084 Uiso 1 1 calc R
C127 C 1.4559(2) 0.8250(2) 0.37058(12) 0.0507(8) Uani 1 1 d .
C128 C 1.4760(3) 0.7539(2) 0.40323(13) 0.0566(9) Uani 1 1 d .
H128 H 1.505515 0.706603 0.392845 0.068 Uiso 1 1 calc R
C129 C 1.4513(3) 0.7548(3) 0.45128(14) 0.0669(11) Uani 1 1 d .
H129 H 1.463939 0.707684 0.473271 0.080 Uiso 1 1 calc R
C130 C 1.4652(2) 0.8241(2) 0.31874(13) 0.0484(8) Uani 1 1 d .

loop_
_atom_site_aniso_label
_atom_site_aniso_U_11
_atom_site_aniso_U_22
_atom_site_aniso_U_33
_atom_site_aniso_U_23
_atom_site_aniso_U_13
_atom_site_aniso_U_12
Cd1 0.04885(14) 0.04892(14) 0.04028(13) 0.00059(10) -0.00488(10) -0.01387(11)
Cd2 0.05190(15) 0.04983(14) 0.03811(13) 0.00106(10) -0.00599(10) -0.01562(11)
Cd3 0.05961(16) 0.04080(13) 0.04324(13) -0.00242(10) -0.00578(11) -0.01593(11)
Cd4 0.05907(16) 0.03977(13) 0.04094(13) -0.00384(9) -0.00475(11) -0.01477(11)
O1 0.075(2) 0.0592(17) 0.0649(18) 0.0105(14) -0.0095(15) -0.0034(15)
O2 0.075(2) 0.0656(19) 0.076(2) 0.0202(16) -0.0172(17) -0.0182(16)
O3 0.095(2) 0.0556(15) 0.0388(13) -0.0032(11) -0.0109(13) -0.0085(14)
O4 0.0716(17) 0.0553(15) 0.0501(14) -0.0159(11) -0.0015(13) -0.0082(13)
O5 0.0785(19) 0.0531(15) 0.0551(16) -0.0059(12) 0.0046(14) -0.0177(14)
O6 0.0533(16) 0.091(2) 0.0517(15) -0.0053(14) 0.0050(13) -0.0099(15)
O7 0.134(3) 0.0626(19) 0.066(2) -0.0072(15) -0.038(2) 0.021(2)
O8 0.087(2) 0.0654(18) 0.0481(15) -0.0031(13) -0.0113(15) 0.0065(16)
O9 0.0637(16) 0.0592(15) 0.0518(14) -0.0174(12) -0.0021(12) -0.0100(13)
O10 0.0760(19) 0.0644(17) 0.0495(15) -0.0099(13) -0.0022(14) -0.0145(14)
O11 0.086(2) 0.0679(19) 0.0577(17) 0.0015(14) -0.0260(16) -0.0046(16)
O12 0.107(3) 0.0637(19) 0.0588(18) 0.0034(14) -0.0214(17) 0.0028(18)
O13 0.086(2) 0.0577(17) 0.084(2) 0.0161(16) 0.0033(18) 0.0039(16)
O14 0.087(2) 0.0695(19) 0.0564(17) 0.0139(15) -0.0041(16) -0.0058(17)
O15 0.0668(17) 0.0548(15) 0.0535(15) -0.0014(12) 0.0020(13) -0.0092(13)
O16 0.0515(15) 0.0646(16) 0.0559(15) -0.0081(12) 0.0023(12) -0.0090(13)
N1 0.069(2) 0.0478(17) 0.0535(18) 0.0070(14) -0.0143(16) -0.0107(15)
N2 0.083(2) 0.0471(17) 0.0546(18) -0.0021(14) -0.0257(17) -0.0130(16)
N3 0.099(3) 0.123(4) 0.084(3) 0.005(3) -0.024(3) -0.048(3)
N4 0.098(3) 0.097(3) 0.106(4) -0.027(3) -0.016(3) -0.023(3)
N5 0.093(3) 0.0493(18) 0.0557(19) 0.0033(14) -0.0225(19) -0.0118(18)
N6 0.068(2) 0.061(2) 0.075(2) 0.0171(18) -0.0223(19) -0.0134(18)
N7 0.086(3) 0.111(4) 0.064(2) -0.017(2) 0.000(2) -0.016(3)
N8 0.114(4) 0.094(3) 0.053(2) -0.010(2) -0.004(2) -0.035(3)
N9 0.0546(18) 0.0550(17) 0.0565(18) -0.0069(14) 0.0010(15) -0.0224(14)
N10 0.0603(19) 0.0588(19) 0.065(2) -0.0195(15) 0.0038(16) -0.0265(16)
N11 0.066(2) 0.0585(18) 0.0601(19) -0.0237(15) 0.0037(16) -0.0254(16)
N12 0.0607(19) 0.0630(19) 0.0588(19) -0.0220(15) 0.0009(15) -0.0226(16)
N13 0.069(2) 0.0526(17) 0.0529(17) -0.0149(14) -0.0070(15) -0.0196(15)
N14 0.076(3) 0.103(3) 0.094(3) -0.048(3) 0.005(2) -0.011(2)
N15 0.072(2) 0.0614(19) 0.0532(18) -0.0140(15) -0.0045(16) -0.0281(17)
N17 0.0555(19) 0.068(2) 0.064(2) -0.0198(16) 0.0019(16) -0.0199(16)
N18 0.0577(19) 0.0610(19) 0.0609(19) -0.0190(15) -0.0011(16) -0.0160(15)
N19 0.0560(18) 0.0604(19) 0.0598(19) -0.0152(15) -0.0034(15) -0.0208(15)
N20 0.0472(16) 0.0566(18) 0.0532(17) -0.0034(14) -0.0056(14) -0.0211(14)
N21 0.0560(18) 0.0584(18) 0.0572(19) -0.0075(14) 0.0032(15) -0.0233(15)
N22 0.0571(18) 0.0618(19) 0.065(2) -0.0210(15) 0.0032(16) -0.0238(15)
N23 0.0581(19) 0.065(2) 0.0575(19) -0.0192(15) 0.0062(15) -0.0265(16)
N24 0.0526(18) 0.0620(19) 0.0627(19) -0.0174(15) -0.0026(15) -0.0186(15)
N25 0.069(2) 0.0463(16) 0.0578(18) -0.0136(13) -0.0153(16) -0.0182(15)
N26 0.094(3) 0.098(3) 0.086(3) -0.037(3) 0.014(3) -0.011(3)
N27 0.0546(18) 0.0587(18) 0.0557(18) -0.0061(14) -0.0043(15) -0.0227(15)
N28 0.0516(18) 0.065(2) 0.068(2) -0.0264(16) -0.0022(16) -0.0129(15)
N29 0.0494(17) 0.0603(18) 0.0584(19) -0.0178(15) -0.0029(15) -0.0171(14)
N30 0.0493(17) 0.070(2) 0.0604(19) -0.0221(16) -0.0029(15) -0.0148(15)
N31 0.0649(19) 0.0481(16) 0.0499(16) -0.0122(13) -0.0067(15) -0.0204(14)
C1 0.082(3) 0.072(3) 0.083(3) -0.031(2) 0.028(3) -0.034(2)
C2 0.077(3) 0.068(3) 0.086(3) -0.033(2) 0.021(2) -0.037(2)
C3 0.062(2) 0.054(2) 0.053(2) -0.0114(16) 0.0005(17) -0.0233(17)
C4 0.069(3) 0.074(3) 0.068(3) -0.031(2) 0.010(2) -0.032(2)
C5 0.072(3) 0.072(3) 0.070(3) -0.026(2) 0.006(2) -0.037(2)
C6 0.056(2) 0.054(2) 0.056(2) -0.0136(16) -0.0010(17) -0.0208(17)
C7 0.056(2) 0.058(2) 0.054(2) -0.0184(17) -0.0011(17) -0.0203(17)
C8 0.058(2) 0.060(2) 0.054(2) -0.0184(17) 0.0004(17) -0.0213(18)
C9 0.057(2) 0.068(2) 0.055(2) -0.0202(18) -0.0015(18) -0.0182(19)
C10 0.063(3) 0.088(3) 0.081(3) -0.034(3) 0.002(2) -0.024(2)
C11 0.064(3) 0.110(4) 0.100(4) -0.047(3) 0.011(3) -0.020(3)
C12 0.099(4) 0.088(4) 0.089(4) -0.047(3) 0.004(3) -0.023(3)
C13 0.072(3) 0.080(3) 0.076(3) -0.037(2) 0.002(2) -0.025(2)
C14 0.065(2) 0.055(2) 0.052(2) -0.0145(16) -0.0025(17) -0.0254(18)
C15 0.064(2) 0.068(2) 0.060(2) -0.0268(19) 0.0084(19) -0.029(2)
C16 0.070(3) 0.066(2) 0.058(2) -0.0225(19) 0.007(2) -0.033(2)
C17 0.063(2) 0.068(3) 0.082(3) -0.034(2) -0.003(2) -0.019(2)
C18 0.061(2) 0.071(3) 0.084(3) -0.033(2) 0.003(2) -0.025(2)
C19 0.058(2) 0.072(3) 0.055(2) -0.0157(19) -0.0019(18) -0.020(2)
C20 0.058(2) 0.064(2) 0.060(2) -0.0158(18) -0.0049(18) -0.0228(19)
C21 0.054(2) 0.0516(19) 0.052(2) -0.0046(15) -0.0092(17) -0.0151(16)
C22 0.053(2) 0.055(2) 0.062(2) -0.0140(17) -0.0027(18) -0.0161(17)
C23 0.056(2) 0.056(2) 0.064(2) -0.0108(18) -0.0093(19) -0.0180(18)
C24 0.051(2) 0.054(2) 0.0517(19) -0.0073(15) -0.0072(16) -0.0180(16)
C25 0.052(2) 0.062(2) 0.054(2) -0.0129(17) -0.0035(17) -0.0224(17)
C26 0.054(2) 0.065(2) 0.063(2) -0.0159(19) -0.0042(18) -0.0178(18)
C27 0.067(3) 0.088(3) 0.083(3) -0.034(3) 0.005(2) -0.017(2)
C28 0.059(3) 0.126(5) 0.114(5) -0.051(4) 0.012(3) -0.028(3)
C29 0.081(4) 0.187(9) 0.175(8) -0.091(7) 0.040(5) -0.021(5)
N16 0.108(5) 0.193(8) 0.210(8) -0.132(7) 0.032(5) -0.020(5)
C31 0.123(6) 0.162(8) 0.215(10) -0.124(7) 0.044(7) -0.022(6)
C30 0.090(4) 0.117(5) 0.154(6) -0.082(5) 0.018(4) -0.027(4)
C32 0.059(2) 0.062(2) 0.053(2) -0.0132(17) -0.0045(18) -0.0209(18)
C33 0.057(2) 0.067(3) 0.082(3) -0.027(2) -0.003(2) -0.021(2)
C34 0.065(3) 0.070(3) 0.075(3) -0.024(2) -0.009(2) -0.019(2)
C35 0.072(3) 0.081(3) 0.081(3) -0.033(2) 0.014(2) -0.042(2)
C36 0.068(3) 0.085(3) 0.093(3) -0.043(3) 0.019(2) -0.038(2)
C37 0.069(3) 0.075(3) 0.099(4) -0.036(3) 0.028(3) -0.036(2)
C38 0.064(2) 0.065(2) 0.054(2) -0.0141(18) 0.0015(18) -0.028(2)
C39 0.064(2) 0.066(2) 0.050(2) -0.0174(17) 0.0046(18) -0.0265(19)
C40 0.076(3) 0.072(3) 0.099(4) -0.040(3) 0.029(3) -0.041(2)
C41 0.061(2) 0.056(2) 0.052(2) -0.0123(16) 0.0038(17) -0.0253(18)
C42 0.057(2) 0.058(2) 0.055(2) -0.0144(17) 0.0026(17) -0.0244(18)
C43 0.055(2) 0.055(2) 0.060(2) -0.0156(17) -0.0068(18) -0.0173(17)
C44 0.061(2) 0.057(2) 0.054(2) -0.0160(17) -0.0035(18) -0.0201(18)
C45 0.056(2) 0.053(2) 0.056(2) -0.0103(16) -0.0095(17) -0.0168(17)
C46 0.054(2) 0.072(3) 0.100(4) -0.041(3) -0.007(2) -0.017(2)
C47 0.061(2) 0.075(3) 0.089(3) -0.041(2) -0.008(2) -0.011(2)
C48 0.063(2) 0.067(2) 0.065(2) -0.0246(19) 0.001(2) -0.027(2)
C49 0.066(3) 0.078(3) 0.059(2) -0.019(2) -0.003(2) -0.035(2)
C50 0.058(2) 0.061(2) 0.057(2) -0.0147(17) -0.0003(18) -0.0149(18)
C51 0.080(3) 0.073(3) 0.080(3) -0.031(2) 0.006(3) -0.025(2)
C52 0.103(4) 0.094(4) 0.088(4) -0.050(3) 0.019(3) -0.023(3)
C53 0.062(3) 0.112(4) 0.092(4) -0.029(3) 0.017(3) -0.020(3)
C54 0.062(3) 0.082(3) 0.083(3) -0.030(3) 0.000(2) -0.019(2)
C55 0.063(3) 0.065(3) 0.084(3) -0.025(2) -0.001(2) -0.024(2)
C58 0.054(2) 0.077(3) 0.064(2) -0.025(2) 0.0054(19) -0.023(2)
C59 0.057(2) 0.067(2) 0.067(2) -0.0254(19) 0.0003(19) -0.0246(19)
C60 0.052(2) 0.060(2) 0.055(2) -0.0136(17) -0.0072(17) -0.0164(17)
C61 0.058(2) 0.067(3) 0.081(3) -0.031(2) 0.000(2) -0.019(2)
C62 0.0477(19) 0.059(2) 0.057(2) -0.0164(17) -0.0070(16) -0.0159(16)
C63 0.055(2) 0.064(2) 0.061(2) -0.0230(18) -0.0064(18) -0.0140(18)
C64 0.0498(19) 0.0528(19) 0.055(2) -0.0157(16) -0.0113(16) -0.0112(16)
C65 0.049(2) 0.088(3) 0.076(3) -0.035(2) -0.005(2) -0.009(2)
C66 0.077(3) 0.114(5) 0.152(6) -0.088(4) 0.004(4) -0.013(3)
C67 0.097(5) 0.182(8) 0.204(9) -0.137(7) 0.022(5) -0.020(5)
N32 0.095(4) 0.174(6) 0.156(6) -0.104(5) 0.006(4) -0.005(4)
C69 0.059(3) 0.175(7) 0.110(5) -0.065(5) 0.016(3) -0.023(4)
C68 0.065(3) 0.107(4) 0.081(3) -0.036(3) -0.001(2) -0.022(3)
C70 0.053(2) 0.0496(19) 0.053(2) -0.0099(15) -0.0097(16) -0.0118(16)
C71 0.052(2) 0.073(3) 0.081(3) -0.034(2) 0.002(2) -0.024(2)
C72 0.061(2) 0.073(3) 0.071(3) -0.032(2) 0.006(2) -0.021(2)
C73 0.055(2) 0.056(2) 0.056(2) -0.0105(17) -0.0022(17) -0.0205(17)
C74 0.054(2) 0.053(2) 0.058(2) -0.0108(16) -0.0053(17) -0.0155(17)
C75 0.057(2) 0.054(2) 0.056(2) -0.0005(17) -0.0063(18) -0.0094(18)
C76 0.062(2) 0.0492(19) 0.051(2) 0.0018(15) -0.0116(17) -0.0120(17)
C77 0.065(2) 0.058(2) 0.053(2) -0.0010(17) 0.0018(19) -0.0021(19)
C78 0.064(2) 0.058(2) 0.060(2) 0.0046(19) -0.004(2) -0.0020(19)
C79 0.077(3) 0.048(2) 0.055(2) 0.0011(16) -0.021(2) -0.0111(19)
C80 0.146(5) 0.073(3) 0.047(2) -0.011(2) -0.023(3) 0.020(3)
C81 0.124(4) 0.061(3) 0.059(3) -0.013(2) -0.024(3) 0.024(3)
C82 0.072(3) 0.053(2) 0.065(2) 0.0126(18) -0.021(2) -0.014(2)
C83 0.064(3) 0.078(3) 0.103(4) 0.035(3) -0.006(3) -0.014(2)
C84 0.059(3) 0.072(3) 0.092(4) 0.026(3) -0.014(2) -0.011(2)
C85 0.068(2) 0.050(2) 0.056(2) 0.0016(16) -0.0149(19) -0.0148(18)
C86 0.069(3) 0.056(2) 0.058(2) 0.0044(18) -0.007(2) -0.0166(19)
C87 0.064(3) 0.062(2) 0.061(2) 0.0013(19) -0.014(2) -0.007(2)
C88 0.073(3) 0.052(2) 0.051(2) -0.0004(16) -0.020(2) -0.013(2)
C89 0.051(2) 0.060(2) 0.0461(19) -0.0115(16) 0.0021(16) -0.0206(17)
C90 0.060(2) 0.078(3) 0.0456(19) -0.0170(18) 0.0073(17) -0.033(2)
C91 0.072(3) 0.098(3) 0.047(2) -0.013(2) 0.000(2) -0.031(3)
C92 0.092(4) 0.133(5) 0.046(2) 0.001(3) -0.008(2) -0.056(3)
C93 0.101(4) 0.137(5) 0.059(3) -0.046(3) 0.024(3) -0.063(4)
C94 0.135(5) 0.113(4) 0.067(3) -0.043(3) 0.034(3) -0.055(4)
C95 0.106(4) 0.088(3) 0.061(3) -0.030(2) 0.025(3) -0.040(3)
C96 0.083(3) 0.128(4) 0.047(2) -0.026(3) 0.012(2) -0.054(3)
C97 0.073(3) 0.145(5) 0.057(3) -0.015(3) 0.014(2) -0.036(3)
C98 0.060(2) 0.107(4) 0.050(2) -0.013(2) 0.0026(19) -0.019(2)
C99 0.057(2) 0.056(2) 0.0418(17) -0.0110(15) 0.0040(15) -0.0203(17)
C100 0.075(3) 0.063(2) 0.048(2) -0.0060(17) -0.0004(19) -0.023(2)
C101 0.096(4) 0.085(3) 0.045(2) 0.002(2) -0.005(2) -0.035(3)
C102 0.063(2) 0.0450(18) 0.0433(17) -0.0110(14) -0.0010(16) -0.0201(16)
C103 0.055(2) 0.052(2) 0.059(2) 0.0076(17) -0.0077(18) -0.0104(17)
C104 0.057(2) 0.0493(19) 0.0485(19) 0.0063(15) -0.0067(17) -0.0103(16)
C105 0.099(3) 0.045(2) 0.062(2) -0.0053(17) -0.025(2) -0.005(2)
C106 0.110(4) 0.050(2) 0.060(2) -0.0085(18) -0.035(2) -0.010(2)
C107 0.066(2) 0.0435(18) 0.055(2) 0.0013(15) -0.0197(18) -0.0107(17)
C108 0.074(3) 0.050(2) 0.049(2) -0.0093(16) -0.0118(19) -0.0031(18)
C109 0.078(3) 0.062(2) 0.047(2) -0.0040(17) -0.0118(19) -0.011(2)
C110 0.071(2) 0.0483(19) 0.052(2) 0.0006(16) -0.0196(19) -0.0133(18)
C111 0.066(2) 0.0486(19) 0.056(2) -0.0078(16) -0.0120(19) -0.0039(17)
C112 0.075(3) 0.058(2) 0.051(2) -0.0067(17) -0.0073(19) -0.015(2)
C113 0.061(2) 0.0476(19) 0.052(2) -0.0002(15) -0.0118(17) -0.0114(17)
C114 0.071(3) 0.055(2) 0.067(3) 0.0067(19) -0.003(2) 0.001(2)
C115 0.074(3) 0.060(2) 0.060(2) 0.0089(19) 0.003(2) -0.005(2)
C116 0.073(3) 0.051(2) 0.058(2) 0.0021(17) -0.016(2) -0.0162(19)
C117 0.059(2) 0.061(2) 0.0442(18) -0.0144(16) 0.0009(16) -0.0269(18)
C118 0.065(2) 0.069(2) 0.0409(18) -0.0132(16) 0.0039(17) -0.0242(19)
C119 0.065(3) 0.100(4) 0.054(2) -0.018(2) 0.008(2) -0.009(2)
C120 0.078(3) 0.075(3) 0.050(2) -0.0058(19) 0.002(2) -0.021(2)
C121 0.098(4) 0.096(4) 0.047(2) 0.001(2) -0.008(2) -0.034(3)
C122 0.081(3) 0.135(5) 0.056(3) -0.024(3) 0.010(2) -0.008(3)
C123 0.071(3) 0.116(4) 0.049(2) -0.024(2) 0.011(2) -0.028(3)
C124 0.083(3) 0.098(3) 0.045(2) -0.027(2) 0.007(2) -0.032(3)
C125 0.120(4) 0.081(3) 0.051(2) -0.024(2) 0.012(3) -0.030(3)
C126 0.095(3) 0.064(2) 0.050(2) -0.0157(18) 0.007(2) -0.024(2)
C127 0.0497(19) 0.060(2) 0.0410(17) -0.0066(15) 0.0005(15) -0.0191(16)
C128 0.057(2) 0.067(2) 0.0433(18) -0.0078(16) -0.0028(16) -0.0152(18)
C129 0.071(3) 0.083(3) 0.043(2) 0.0013(19) -0.0075(19) -0.024(2)
C130 0.0460(18) 0.0537(19) 0.0450(18) -0.0089(15) 0.0003(15) -0.0162(15)

loop_
_atom_type_symbol
_atom_type_description
_atom_type_scat_dispersion_real
_atom_type_scat_dispersion_imag
_atom_type_scat_source
C C 0.0181 0.0091 'International Tables Vol C Tables 4.2.6.8 and 6.1.1.4'
H H 0.0000 0.0000 'International Tables Vol C Tables 4.2.6.8 and 6.1.1.4'
Cd Cd 0.1185 4.6533 'International Tables Vol C Tables 4.2.6.8 and 6.1.1.4'
N N 0.0311 0.0180 'International Tables Vol C Tables 4.2.6.8 and 6.1.1.4'
O O 0.0492 0.0322 'International Tables Vol C Tables 4.2.6.8 and 6.1.1.4'

loop_
_geom_angle_atom_site_label_1
_geom_angle_atom_site_label_2
_geom_angle_atom_site_label_3
_geom_angle
_geom_angle_site_symmetry_1
_geom_angle_site_symmetry_3
O4 Cd1 O7 90.94(10) 2_766 .
O4 Cd1 O9 73.75(9) 2_766 .
O4 Cd1 C75 118.65(12) 2_766 .
O7 Cd1 O9 164.51(10) . .
O7 Cd1 C75 27.74(12) . .
O8 Cd1 O4 144.86(11) . 2_766
O8 Cd1 O7 54.55(11) . .
O8 Cd1 O9 140.20(9) . .
O8 Cd1 C75 26.97(12) . .
O9 Cd1 C75 167.14(11) . .
O10 Cd1 O4 125.68(10) . 2_766
O10 Cd1 O7 143.33(10) . .
O10 Cd1 O8 89.20(11) . .
O10 Cd1 O9 52.10(9) . .
O10 Cd1 N20 90.31(11) . .
O10 Cd1 N21 89.04(12) . .
O10 Cd1 C75 115.67(12) . .
N20 Cd1 O4 85.88(11) . 2_766
N20 Cd1 O7 94.74(14) . .
N20 Cd1 O8 90.28(12) . .
N20 Cd1 O9 82.05(10) . .
N20 Cd1 N21 171.08(12) . .
N20 Cd1 C75 94.94(12) . .
N21 Cd1 O4 87.28(11) . 2_766
N21 Cd1 O7 91.08(14) . .
N21 Cd1 O8 98.60(12) . .
N21 Cd1 O9 90.56(11) . .
N21 Cd1 C75 93.36(12) . .
O3 Cd2 O4 52.36(9) 2_766 2_766
O3 Cd2 O12 139.43(10) 2_766 .
O3 Cd2 C103 112.44(12) 2_766 .
O4 Cd2 C103 163.69(11) 2_766 .
O9 Cd2 O3 128.71(9) . 2_766
O9 Cd2 O4 76.45(9) . 2_766
O9 Cd2 O12 91.75(11) . .
O9 Cd2 N9 90.42(11) . .
O9 Cd2 N27 86.63(11) . .
O9 Cd2 C103 118.80(12) . .
O11 Cd2 O3 85.33(11) . 2_766
O11 Cd2 O4 137.16(10) . 2_766
O11 Cd2 O9 145.86(11) . .
O11 Cd2 O12 54.13(11) . .
O11 Cd2 N9 90.54(12) . .
O11 Cd2 N27 88.55(12) . .
O11 Cd2 C103 27.11(13) . .
O12 Cd2 O4 166.53(11) . 2_766
O12 Cd2 C103 27.05(12) . .
N9 Cd2 O3 92.57(12) . 2_766
N9 Cd2 O4 97.03(11) . 2_766
N9 Cd2 O12 89.43(13) . .
N9 Cd2 N27 173.32(12) . .
N9 Cd2 C103 88.99(12) . .
N27 Cd2 O3 93.96(12) . 2_766
N27 Cd2 O4 88.12(11) . 2_766
N27 Cd2 O12 84.67(13) . .
N27 Cd2 C103 87.18(12) . .
O1 Cd3 O16 166.14(9) 2_676 2_667
O1 Cd3 C88 27.29(12) 2_676 2_676
O2 Cd3 O1 54.74(11) 2_676 2_676
O2 Cd3 O16 138.91(10) 2_676 2_667
O2 Cd3 C88 27.47(12) 2_676 2_676
O6 Cd3 O1 89.23(10) . 2_676
O6 Cd3 O2 143.66(11) . 2_676
O6 Cd3 O15 129.01(10) . 2_667
O6 Cd3 O16 77.33(9) . 2_667
O6 Cd3 N15 88.35(13) . 1_665
O6 Cd3 C88 116.33(12) . 2_676
O15 Cd3 O1 141.58(10) 2_667 2_676
O15 Cd3 O2 86.84(11) 2_667 2_676
O15 Cd3 O16 52.15(9) 2_667 2_667
O15 Cd3 C88 114.30(12) 2_667 2_676
O16 Cd3 C88 166.34(12) 2_667 2_676
N15 Cd3 O1 83.03(12) 1_665 2_676
N15 Cd3 O2 83.07(13) 1_665 2_676
N15 Cd3 O15 93.33(12) 1_665 2_667
N15 Cd3 O16 99.75(11) 1_665 2_667
N15 Cd3 C88 81.52(13) 1_665 2_676
N25 Cd3 O1 92.12(12) . 2_676
N25 Cd3 O2 94.12(13) . 2_676
N25 Cd3 O6 91.63(12) . .
N25 Cd3 O15 90.46(12) . 2_667
N25 Cd3 O16 84.97(11) . 2_667
N25 Cd3 N15 175.15(12) . 1_665
N25 Cd3 C88 94.16(12) . 2_676
O5 Cd4 O13 144.63(11) . 2_757
O5 Cd4 O14 91.86(11) . 2_757
O5 Cd4 O16 122.14(10) . 2_667
O5 Cd4 N13 90.59(12) . 1_665
O5 Cd4 N31 88.88(11) . .
O5 Cd4 C116 118.37(12) . 2_757
O13 Cd4 O14 54.80(11) 2_757 2_757
O13 Cd4 N31 96.31(13) 2_757 .
O13 Cd4 C116 27.55(12) 2_757 2_757
O14 Cd4 C116 27.25(12) 2_757 2_757
O16 Cd4 O13 93.23(10) 2_667 2_757
O16 Cd4 O14 142.34(11) 2_667 2_757
O16 Cd4 N31 83.55(11) 2_667 .
O16 Cd4 C116 118.68(12) 2_667 2_757
N13 Cd4 O13 90.94(13) 1_665 2_757
N13 Cd4 O14 110.51(13) 1_665 2_757
N13 Cd4 O16 86.76(11) 1_665 2_667
N13 Cd4 N31 168.19(11) 1_665 .
N13 Cd4 C116 101.95(12) 1_665 2_757
N31 Cd4 O14 81.30(12) . 2_757
N31 Cd4 C116 88.65(12) . 2_757
C88 O1 Cd3 90.5(3) . 2_676
C88 O2 Cd3 91.2(2) . 2_676
C130 O3 Cd2 97.1(2) . 2_766
Cd1 O4 Cd2 105.88(10) 2_766 2_766
C130 O4 Cd1 164.1(3) . 2_766
C130 O4 Cd2 89.9(2) . 2_766
C117 O5 Cd4 105.5(3) . .
C117 O6 Cd3 163.1(3) . .
C75 O7 Cd1 90.7(3) . .
C75 O8 Cd1 93.3(2) . .
Cd2 O9 Cd1 103.79(10) . .
C89 O9 Cd1 85.3(2) . .
C89 O9 Cd2 170.6(3) . .
C89 O10 Cd1 101.3(2) . .
C103 O11 Cd2 94.8(3) . .
C103 O12 Cd2 87.4(3) . .
C116 O13 Cd4 92.1(3) . 2_757
C116 O14 Cd4 91.4(3) . 2_757
C102 O15 Cd3 98.7(2) . 2_667
Cd4 O16 Cd3 107.52(10) 2_667 2_667
C102 O16 Cd3 87.3(2) . 2_667
C102 O16 Cd4 163.9(3) . 2_667
N2 N1 C110 113.1(3) . .
N1 N2 C107 113.3(3) . .
N4 N3 C96 104.3(6) . .
N3 N4 C93 106.3(6) . .
N6 N5 C79 113.9(4) . .
N5 N6 C82 114.3(4) . .
N8 N7 C123 112.7(5) . .
N7 N8 C124 111.0(5) . .
C1 N9 Cd2 117.0(3) . .
C5 N9 Cd2 125.6(3) . .
C5 N9 C1 117.3(4) . .
C6 N10 C8 116.1(3) . .
C6 N11 H11 121.9 . .
C7 N11 H11 121.9 . .
C7 N11 C6 116.2(3) . .
C7 N12 C8 114.9(3) . .
C16 N13 Cd4 122.9(3) . 1_445
C17 N13 Cd4 118.2(3) . 1_445
C17 N13 C16 118.0(4) . .
C11 N14 C12 116.5(4) . .
C34 N15 Cd3 120.4(3) . 1_445
C34 N15 C35 118.0(4) . .
C35 N15 Cd3 119.3(3) . 1_445
C25 N17 C26 115.0(3) . .
C24 N18 C26 115.6(4) . .
C24 N19 C25 115.3(3) . .
C19 N20 Cd1 120.8(3) . .
C19 N20 C23 117.7(3) . .
C23 N20 Cd1 121.3(3) . .
C37 N21 Cd1 117.1(3) . .
C37 N21 C38 119.0(4) . .
C38 N21 Cd1 123.8(3) . .
C42 N22 C43 115.4(3) . .
C44 N23 C42 115.1(3) . .
C43 N24 C44 114.8(3) . .
C47 N25 Cd3 118.7(3) . .
C47 N25 C49 116.3(3) . .
C49 N25 Cd3 124.5(3) . .
C53 N26 C52 117.3(5) . .
C55 N27 Cd2 120.8(3) . .
C58 N27 Cd2 120.8(3) . .
C58 N27 C55 118.3(4) . .
C62 N28 C63 115.3(3) . .
C64 N29 C62 115.1(3) . .
C63 N30 C64 114.8(3) . .
C72 N31 Cd4 120.0(3) . .
C72 N31 C73 118.1(3) . .
C73 N31 Cd4 120.0(3) . .
N9 C1 H1 118.4 . .
N9 C1 C2 123.1(4) . .
C2 C1 H1 118.4 . .
C1 C2 H2 120.4 . .
C1 C2 C3 119.2(4) . .
C3 C2 H2 120.4 . .
C2 C3 C6 120.5(4) . .
C4 C3 C2 118.1(4) . .
C4 C3 C6 121.4(4) . .
C3 C4 H4 120.6 . .
C3 C4 C5 118.8(4) . .
C5 C4 H4 120.6 . .
N9 C5 C4 123.4(4) . .
N9 C5 H5 118.3 . .
C4 C5 H5 118.3 . .
N10 C6 N11 123.8(4) . .
N10 C6 C3 117.8(3) . .
N11 C6 C3 118.4(3) . .
N11 C7 N12 124.6(4) . .
N11 C7 C9 118.4(3) . .
N12 C7 C9 117.0(4) . .
N10 C8 N12 124.3(4) . .
N10 C8 C14 117.1(3) . .
N12 C8 C14 118.6(4) . .
C10 C9 C7 120.9(4) . .
C10 C9 C13 118.6(4) . .
C13 C9 C7 120.5(4) . .
C9 C10 H10 121.0 . .
C9 C10 C11 118.0(5) . .
C11 C10 H10 121.0 . .
N14 C11 C10 124.5(5) . .
N14 C11 H11A 117.8 . .
C10 C11 H11A 117.8 . .
N14 C12 H12 117.9 . .
N14 C12 C13 124.2(5) . .
C13 C12 H12 117.9 . .
C9 C13 H13 120.9 . .
C12 C13 C9 118.2(5) . .
C12 C13 H13 120.9 . .
C15 C14 C8 121.9(4) . .
C15 C14 C18 118.2(4) . .
C18 C14 C8 119.9(4) . .
C14 C15 H15 120.7 . .
C14 C15 C16 118.6(4) . .
C16 C15 H15 120.7 . .
N13 C16 C15 123.0(4) . .
N13 C16 H16 118.5 . .
C15 C16 H16 118.5 . .
N13 C17 H17 118.3 . .
N13 C17 C18 123.4(4) . .
C18 C17 H17 118.3 . .
C14 C18 H18 120.7 . .
C17 C18 C14 118.6(4) . .
C17 C18 H18 120.7 . .
N20 C19 H19 118.2 . .
N20 C19 C20 123.7(4) . .
C20 C19 H19 118.2 . .
C19 C20 H20 121.1 . .
C19 C20 C21 117.9(4) . .
C21 C20 H20 121.1 . .
C20 C21 C24 119.4(4) . .
C22 C21 C20 118.9(4) . .
C22 C21 C24 121.6(4) . .
C21 C22 H22 120.7 . .
C21 C22 C23 118.7(4) . .
C23 C22 H22 120.7 . .
N20 C23 C22 123.1(4) . .
N20 C23 H23 118.5 . .
C22 C23 H23 118.5 . .
N18 C24 N19 124.5(4) . .
N18 C24 C21 118.2(3) . .
N19 C24 C21 117.3(3) . .
N17 C25 N19 124.6(4) . .
N17 C25 C32 118.3(3) . .
N19 C25 C32 117.1(3) . .
N17 C26 C27 117.6(4) . .
N18 C26 N17 125.0(4) . .
N18 C26 C27 117.5(4) . .
C28 C27 C26 120.2(3) . .
C28 C27 C30 120.0 . .
C30 C27 C26 119.8(3) . .
C27 C28 H28 120.0 . .
C29 C28 C27 120.0 . .
C29 C28 H28 120.0 . .
C28 C29 H29 120.0 . .
N16 C29 C28 120.0 . .
N16 C29 H29 120.0 . .
C29 N16 C31 120.0 . .
N16 C31 H31 120.0 . .
N16 C31 C30 120.0 . .
C30 C31 H31 120.0 . .
C27 C30 H30 120.0 . .
C31 C30 C27 120.0 . .
C31 C30 H30 120.0 . .
C33 C32 C25 120.0(4) . .
C36 C32 C25 121.2(4) . .
C36 C32 C33 118.8(4) . .
C32 C33 H33 120.9 . .
C34 C33 C32 118.2(4) . .
C34 C33 H33 120.9 . .
N15 C34 C33 123.1(4) . .
N15 C34 H34 118.5 . .
C33 C34 H34 118.5 . .
N15 C35 H35 118.7 . .
N15 C35 C36 122.5(4) . .
C36 C35 H35 118.7 . .
C32 C36 C35 119.3(4) . .
C32 C36 H36 120.3 . .
C35 C36 H36 120.3 . .
N21 C37 H37 118.8 . .
N21 C37 C40 122.3(4) . .
C40 C37 H37 118.8 . .
N21 C38 H38 118.8 . .
N21 C38 C39 122.4(4) . .
C39 C38 H38 118.8 . .
C38 C39 H39 120.6 . .
C38 C39 C41 118.8(4) . .
C41 C39 H39 120.6 . .
C37 C40 H40 120.4 . .
C37 C40 C41 119.3(4) . .
C41 C40 H40 120.4 . .
C39 C41 C40 118.1(4) . .
C39 C41 C42 121.6(4) . .
C40 C41 C42 120.3(4) . .
N22 C42 N23 125.0(4) . .
N22 C42 C41 116.6(3) . .
N23 C42 C41 118.5(3) . .
N22 C43 N24 124.5(4) . .
N22 C43 C45 117.1(3) . .
N24 C43 C45 118.4(3) . .
N23 C44 N24 125.2(4) . .
N23 C44 C50 118.1(4) . .
N24 C44 C50 116.7(4) . .
C46 C45 C43 119.8(4) . .
C48 C45 C43 121.6(4) . .
C48 C45 C46 118.6(4) . .
C45 C46 H46 120.9 . .
C47 C46 C45 118.3(4) . .
C47 C46 H46 120.9 . .
N25 C47 C46 124.0(4) . .
N25 C47 H47 118.0 . .
C46 C47 H47 118.0 . .
C45 C48 H48 120.6 . .
C45 C48 C49 118.8(4) . .
C49 C48 H48 120.6 . .
N25 C49 C48 123.9(4) . .
N25 C49 H49 118.0 . .
C48 C49 H49 118.0 . .
C51 C50 C44 120.4(4) . .
C51 C50 C54 118.5(4) . .
C54 C50 C44 121.1(4) . .
C50 C51 H51 120.6 . .
C52 C51 C50 118.7(5) . .
C52 C51 H51 120.6 . .
N26 C52 C51 123.0(5) . .
N26 C52 H52 118.5 . .
C51 C52 H52 118.5 . .
N26 C53 H53 117.9 . .
N26 C53 C54 124.2(5) . .
C54 C53 H53 117.9 . .
C50 C54 H54 120.9 . .
C53 C54 C50 118.3(5) . .
C53 C54 H54 120.9 . .
N27 C55 H55 118.7 . .
N27 C55 C61 122.7(4) . .
C61 C55 H55 118.7 . .
N27 C58 H58 118.5 . .
N27 C58 C59 123.1(4) . .
C59 C58 H58 118.5 . .
C58 C59 H59 120.9 . .
C58 C59 C60 118.1(4) . .
C60 C59 H59 120.9 . .
C59 C60 C62 119.6(4) . .
C61 C60 C59 118.9(4) . .
C61 C60 C62 121.5(4) . .
C55 C61 H61 120.6 . .
C60 C61 C55 118.9(4) . .
C60 C61 H61 120.6 . .
N28 C62 N29 124.7(4) . .
N28 C62 C60 119.1(3) . .
N29 C62 C60 116.2(3) . .
N28 C63 N30 125.2(4) . .
N28 C63 C65 118.3(3) . .
N30 C63 C65 116.5(4) . .
N29 C64 N30 124.9(3) . .
N29 C64 C70 117.0(3) . .
N30 C64 C70 118.1(3) . .
C66 C65 C63 119.5(3) . .
C66 C65 C68 120.0 . .
C68 C65 C63 120.5(3) . .
C65 C66 H66 120.0 . .
C65 C66 C67 120.0 . .
C67 C66 H66 120.0 . .
C66 C67 H67 120.0 . .
C66 C67 N32 120.0 . .
N32 C67 H67 120.0 . .
C69 N32 C67 120.0 . .
N32 C69 H69 120.0 . .
N32 C69 C68 120.0 . .
C68 C69 H69 120.0 . .
C65 C68 H68 120.0 . .
C69 C68 C65 120.0 . .
C69 C68 H68 120.0 . .
C71 C70 C64 119.8(4) . .
C74 C70 C64 121.4(3) . .
C74 C70 C71 118.8(4) . .
C70 C71 H71 120.7 . .
C72 C71 C70 118.5(4) . .
C72 C71 H71 120.7 . .
N31 C72 C71 122.9(4) . .
N31 C72 H72 118.6 . .
C71 C72 H72 118.6 . .
N31 C73 H73 118.7 . .
N31 C73 C74 122.6(4) . .
C74 C73 H73 118.7 . .
C70 C74 C73 119.0(4) . .
C70 C74 H74 120.5 . .
C73 C74 H74 120.5 . .
O7 C75 Cd1 61.6(2) . .
O7 C75 C76 119.8(4) . .
O8 C75 Cd1 59.7(2) . .
O8 C75 O7 120.7(4) . .
O8 C75 C76 119.5(4) . .
C76 C75 Cd1 172.5(3) . .
C77 C76 C75 120.0(4) . .
C77 C76 C81 118.8(4) . .
C81 C76 C75 121.1(4) . .
C76 C77 H77 119.6 . .
C76 C77 C78 120.8(4) . .
C78 C77 H77 119.6 . .
C77 C78 H78 120.0 . .
C79 C78 C77 120.0(4) . .
C79 C78 H78 120.0 . .
C78 C79 N5 122.8(4) . .
C80 C79 N5 116.8(4) . .
C80 C79 C78 120.1(4) . .
C79 C80 H80 120.1 . .
C79 C80 C81 119.9(4) . .
C81 C80 H80 120.1 . .
C76 C81 C80 120.2(4) . .
C76 C81 H81 119.9 . .
C80 C81 H81 119.9 . .
C83 C82 N6 117.8(4) . .
C83 C82 C87 119.6(4) . .
C87 C82 N6 122.4(4) . .
C82 C83 H83 119.4 . .
C82 C83 C84 121.2(5) . .
C84 C83 H83 119.4 . .
C83 C84 H84 120.1 . .
C85 C84 C83 119.8(4) . .
C85 C84 H84 120.1 . .
C84 C85 C88 120.5(4) . .
C86 C85 C84 119.0(4) . .
C86 C85 C88 120.5(4) . .
C85 C86 H86 119.1 . .
C85 C86 C87 121.8(4) . .
C87 C86 H86 119.1 . .
C82 C87 H87 120.7 . .
C86 C87 C82 118.6(4) . .
C86 C87 H87 120.7 . .
O1 C88 Cd3 62.2(2) . 2_676
O1 C88 O2 123.4(4) . .
O1 C88 C85 118.7(4) . .
O2 C88 Cd3 61.3(2) . 2_676
O2 C88 C85 117.8(4) . .
C85 C88 Cd3 175.9(3) . 2_676
O9 C89 C90 119.2(3) . .
O10 C89 O9 120.7(4) . .
O10 C89 C90 119.9(4) . .
C91 C90 C89 121.4(4) . .
C91 C90 C95 119.7(4) . .
C95 C90 C89 118.4(4) . .
C90 C91 H91 120.0 . .
C90 C91 C92 120.0(5) . .
C92 C91 H91 120.0 . .
C91 C92 H92 120.6 . .
C93 C92 C91 118.7(5) . .
C93 C92 H92 120.6 . .
C92 C93 N4 124.9(6) . .
C94 C93 N4 114.4(6) . .
C94 C93 C92 120.1(5) . .
C93 C94 H94 119.5 . .
C93 C94 C95 121.0(6) . .
C95 C94 H94 119.5 . .
C90 C95 H95 119.9 . .
C94 C95 C90 120.1(6) . .
C94 C95 H95 119.9 . .
C97 C96 N3 111.5(5) . .
C101 C96 N3 126.9(5) . .
C101 C96 C97 120.1(4) . .
C96 C97 H97 119.8 . .
C96 C97 C98 120.4(5) . .
C98 C97 H97 119.8 . .
C97 C98 H98 120.3 . .
C99 C98 C97 119.4(5) . .
C99 C98 H98 120.3 . .
C98 C99 C102 119.7(4) . .
C100 C99 C98 120.3(4) . .
C100 C99 C102 119.6(4) . .
C99 C100 H100 120.5 . .
C99 C100 C101 119.0(4) . .
C101 C100 H100 120.5 . .
C96 C101 C100 120.5(4) . .
C96 C101 H101 119.7 . .
C100 C101 H101 119.7 . .
O15 C102 C99 118.2(3) . .
O16 C102 O15 121.8(3) . .
O16 C102 C99 119.9(3) . .
O11 C103 Cd2 58.1(2) . .
O11 C103 C104 117.7(4) . .
O12 C103 Cd2 65.6(2) . .
O12 C103 O11 123.6(4) . .
O12 C103 C104 118.7(4) . .
C104 C103 Cd2 174.9(3) . .
C105 C104 C103 121.6(4) . .
C109 C104 C103 119.8(4) . .
C109 C104 C105 118.5(3) . .
C104 C105 H105 119.8 . .
C106 C105 C104 120.4(4) . .
C106 C105 H105 119.8 . .
C105 C106 H106 120.1 . .
C107 C106 C105 119.8(4) . .
C107 C106 H106 120.1 . .
C106 C107 N2 117.4(4) . .
C106 C107 C108 120.5(3) . .
C108 C107 N2 121.9(4) . .
C107 C108 H108 120.5 . .
C109 C108 C107 119.0(4) . .
C109 C108 H108 120.5 . .
C104 C109 C108 121.8(4) . .
C104 C109 H109 119.1 . .
C108 C109 H109 119.1 . .
C111 C110 N1 121.9(4) . .
C115 C110 N1 117.1(4) . .
C115 C110 C111 120.6(3) . .
C110 C111 H111 120.3 . .
C112 C111 C110 119.3(4) . .
C112 C111 H111 120.3 . .
C111 C112 H112 119.6 . .
C113 C112 C111 120.7(4) . .
C113 C112 H112 119.6 . .
C112 C113 C114 119.7(3) . .
C112 C113 C116 118.8(4) . .
C114 C113 C116 121.4(4) . .
C113 C114 H114 119.9 . .
C113 C114 C115 120.1(4) . .
C115 C114 H114 119.9 . .
C110 C115 C114 119.4(4) . .
C110 C115 H115 120.3 . .
C114 C115 H115 120.3 . .
O13 C116 Cd4 60.4(2) . 2_757
O13 C116 C113 118.7(4) . .
O14 C116 Cd4 61.4(2) . 2_757
O14 C116 O13 121.8(4) . .
O14 C116 C113 119.5(4) . .
C113 C116 Cd4 178.2(3) . 2_757
O5 C117 O6 123.1(4) . .
O5 C117 C118 118.1(4) . .
O6 C117 C118 118.8(4) . .
C119 C118 C117 119.0(4) . .
C119 C118 C120 120.3(4) . .
C120 C118 C117 120.4(4) . .
C118 C119 H119 119.8 . .
C122 C119 C118 120.4(5) . .
C122 C119 H119 119.8 . .
C118 C120 H120 120.7 . .
C118 C120 C121 118.7(5) . .
C121 C120 H120 120.7 . .
C120 C121 H121 120.3 . .
C123 C121 C120 119.3(5) . .
C123 C121 H121 120.3 . .
C119 C122 H122 120.2 . .
C123 C122 C119 119.6(5) . .
C123 C122 H122 120.2 . .
C121 C123 N7 123.2(5) . .
C122 C123 N7 114.9(5) . .
C122 C123 C121 121.5(4) . .
C125 C124 N8 114.8(4) . .
C125 C124 C129 119.8(4) . .
C129 C124 N8 124.9(4) . .
C124 C125 H125 120.0 . .
C126 C125 C124 119.9(5) . .
C126 C125 H125 120.0 . .
C125 C126 H126 119.3 . .
C125 C126 C127 121.4(4) . .
C127 C126 H126 119.3 . .
C126 C127 C128 118.8(4) . .
C126 C127 C130 120.6(3) . .
C128 C127 C130 120.3(3) . .
C127 C128 H128 120.5 . .
C129 C128 C127 119.0(4) . .
C129 C128 H128 120.5 . .
C124 C129 C128 120.7(4) . .
C124 C129 H129 119.6 . .
C128 C129 H129 119.6 . .
O3 C130 O4 120.0(3) . .
O3 C130 C127 119.5(3) . .
O4 C130 C127 120.4(3) . .

loop_
_geom_bond_atom_site_label_1
_geom_bond_atom_site_label_2
_geom_bond_distance
_geom_bond_site_symmetry_2
Cd1 O4 2.352(3) 2_766
Cd1 O7 2.385(3) .
Cd1 O8 2.347(3) .
Cd1 O9 2.627(3) .
Cd1 O10 2.308(3) .
Cd1 N20 2.318(3) .
Cd1 N21 2.326(3) .
Cd1 C75 2.713(4) .
Cd2 O3 2.381(3) 2_766
Cd2 O4 2.523(3) 2_766
Cd2 O9 2.312(3) .
Cd2 O11 2.304(3) .
Cd2 O12 2.465(3) .
Cd2 N9 2.328(3) .
Cd2 N27 2.346(3) .
Cd2 C103 2.704(4) .
Cd3 O1 2.385(3) 2_676
Cd3 O2 2.366(3) 2_676
Cd3 O6 2.314(3) .
Cd3 O15 2.344(3) 2_667
Cd3 O16 2.588(3) 2_667
Cd3 N15 2.340(3) 1_665
Cd3 N25 2.306(3) .
Cd3 C88 2.697(4) 2_676
Cd4 O5 2.266(3) .
Cd4 O13 2.353(3) 2_757
Cd4 O14 2.375(3) 2_757
Cd4 O16 2.343(3) 2_667
Cd4 N13 2.334(3) 1_665
Cd4 N31 2.356(3) .
Cd4 C116 2.705(4) 2_757
O1 C88 1.237(5) .
O2 C88 1.244(5) .
O3 C130 1.243(4) .
O4 C130 1.260(4) .
O5 C117 1.237(5) .
O6 C117 1.249(5) .
O7 C75 1.263(5) .
O8 C75 1.232(5) .
O9 C89 1.277(4) .
O10 C89 1.238(5) .
O11 C103 1.237(6) .
O12 C103 1.231(5) .
O13 C116 1.252(5) .
O14 C116 1.239(5) .
O15 C102 1.248(4) .
O16 C102 1.245(5) .
N1 N2 1.262(5) .
N1 C110 1.425(4) .
N2 C107 1.429(4) .
N3 N4 1.148(6) .
N3 C96 1.546(7) .
N4 C93 1.503(7) .
N5 N6 1.238(5) .
N5 C79 1.428(5) .
N6 C82 1.432(5) .
N7 N8 1.184(6) .
N7 C123 1.478(6) .
N8 C124 1.462(6) .
N9 C1 1.334(6) .
N9 C5 1.326(5) .
N10 C6 1.326(5) .
N10 C8 1.339(5) .
N11 H11 0.8600 .
N11 C6 1.335(5) .
N11 C7 1.327(5) .
N12 C7 1.338(5) .
N12 C8 1.340(5) .
N13 C16 1.333(5) .
N13 C17 1.308(5) .
N14 C11 1.322(7) .
N14 C12 1.326(7) .
N15 C34 1.321(6) .
N15 C35 1.344(6) .
N17 C25 1.333(5) .
N17 C26 1.335(5) .
N18 C24 1.330(5) .
N18 C26 1.332(5) .
N19 C24 1.334(5) .
N19 C25 1.344(5) .
N20 C19 1.327(5) .
N20 C23 1.334(5) .
N21 C37 1.310(6) .
N21 C38 1.336(5) .
N22 C42 1.329(5) .
N22 C43 1.337(5) .
N23 C42 1.338(5) .
N23 C44 1.326(5) .
N24 C43 1.342(5) .
N24 C44 1.343(5) .
N25 C47 1.322(6) .
N25 C49 1.334(5) .
N26 C52 1.350(8) .
N26 C53 1.330(8) .
N27 C55 1.323(6) .
N27 C58 1.317(5) .
N28 C62 1.324(5) .
N28 C63 1.335(5) .
N29 C62 1.347(5) .
N29 C64 1.335(5) .
N30 C63 1.335(5) .
N30 C64 1.337(5) .
N31 C72 1.333(5) .
N31 C73 1.336(5) .
C1 H1 0.9300 .
C1 C2 1.377(6) .
C2 H2 0.9300 .
C2 C3 1.381(6) .
C3 C4 1.376(6) .
C3 C6 1.480(5) .
C4 H4 0.9300 .
C4 C5 1.387(6) .
C5 H5 0.9300 .
C7 C9 1.481(5) .
C8 C14 1.475(5) .
C9 C10 1.380(6) .
C9 C13 1.385(6) .
C10 H10 0.9300 .
C10 C11 1.387(7) .
C11 H11A 0.9300 .
C12 H12 0.9300 .
C12 C13 1.383(7) .
C13 H13 0.9300 .
C14 C15 1.381(6) .
C14 C18 1.389(6) .
C15 H15 0.9300 .
C15 C16 1.381(5) .
C16 H16 0.9300 .
C17 H17 0.9300 .
C17 C18 1.383(6) .
C18 H18 0.9300 .
C19 H19 0.9300 .
C19 C20 1.380(6) .
C20 H20 0.9300 .
C20 C21 1.394(6) .
C21 C22 1.376(6) .
C21 C24 1.480(5) .
C22 H22 0.9300 .
C22 C23 1.381(6) .
C23 H23 0.9300 .
C25 C32 1.485(6) .
C26 C27 1.481(5) .
C27 C28 1.3900 .
C27 C30 1.3900 .
C28 H28 0.9300 .
C28 C29 1.3900 .
C29 H29 0.9300 .
C29 N16 1.3900 .
N16 C31 1.3900 .
C31 H31 0.9300 .
C31 C30 1.3900 .
C30 H30 0.9300 .
C32 C33 1.393(6) .
C32 C36 1.363(6) .
C33 H33 0.9300 .
C33 C34 1.390(6) .
C34 H34 0.9300 .
C35 H35 0.9300 .
C35 C36 1.381(6) .
C36 H36 0.9300 .
C37 H37 0.9300 .
C37 C40 1.376(6) .
C38 H38 0.9300 .
C38 C39 1.375(6) .
C39 H39 0.9300 .
C39 C41 1.377(5) .
C40 H40 0.9300 .
C40 C41 1.389(6) .
C41 C42 1.481(5) .
C43 C45 1.484(5) .
C44 C50 1.487(6) .
C45 C46 1.382(6) .
C45 C48 1.361(6) .
C46 H46 0.9300 .
C46 C47 1.376(6) .
C47 H47 0.9300 .
C48 H48 0.9300 .
C48 C49 1.372(6) .
C49 H49 0.9300 .
C50 C51 1.390(6) .
C50 C54 1.397(6) .
C51 H51 0.9300 .
C51 C52 1.374(7) .
C52 H52 0.9300 .
C53 H53 0.9300 .
C53 C54 1.368(7) .
C54 H54 0.9300 .
C55 H55 0.9300 .
C55 C61 1.388(6) .
C58 H58 0.9300 .
C58 C59 1.385(6) .
C59 H59 0.9300 .
C59 C60 1.387(5) .
C60 C61 1.360(6) .
C60 C62 1.487(5) .
C61 H61 0.9300 .
C63 C65 1.496(4) .
C64 C70 1.488(5) .
C65 C66 1.3900 .
C65 C68 1.3900 .
C66 H66 0.9300 .
C66 C67 1.3900 .
C67 H67 0.9300 .
C67 N32 1.3900 .
N32 C69 1.3900 .
C69 H69 0.9300 .
C69 C68 1.3900 .
C68 H68 0.9300 .
C70 C71 1.388(5) .
C70 C74 1.374(5) .
C71 H71 0.9300 .
C71 C72 1.386(6) .
C72 H72 0.9300 .
C73 H73 0.9300 .
C73 C74 1.387(5) .
C74 H74 0.9300 .
C75 C76 1.484(5) .
C76 C77 1.374(5) .
C76 C81 1.385(6) .
C77 H77 0.9300 .
C77 C78 1.385(5) .
C78 H78 0.9300 .
C78 C79 1.375(6) .
C79 C80 1.366(6) .
C80 H80 0.9300 .
C80 C81 1.397(6) .
C81 H81 0.9300 .
C82 C83 1.351(6) .
C82 C87 1.392(6) .
C83 H83 0.9300 .
C83 C84 1.381(6) .
C84 H84 0.9300 .
C84 C85 1.376(6) .
C85 C86 1.360(6) .
C85 C88 1.514(5) .
C86 H86 0.9300 .
C86 C87 1.379(5) .
C87 H87 0.9300 .
C89 C90 1.487(5) .
C90 C91 1.363(6) .
C90 C95 1.395(6) .
C91 H91 0.9300 .
C91 C92 1.406(6) .
C92 H92 0.9300 .
C92 C93 1.401(8) .
C93 C94 1.347(9) .
C94 H94 0.9300 .
C94 C95 1.366(7) .
C95 H95 0.9300 .
C96 C97 1.371(8) .
C96 C101 1.365(7) .
C97 H97 0.9300 .
C97 C98 1.391(6) .
C98 H98 0.9300 .
C98 C99 1.387(6) .
C99 C100 1.377(5) .
C99 C102 1.514(5) .
C100 H100 0.9300 .
C100 C101 1.405(6) .
C101 H101 0.9300 .
C103 C104 1.512(5) .
C104 C105 1.396(6) .
C104 C109 1.370(6) .
C105 H105 0.9300 .
C105 C106 1.381(5) .
C106 H106 0.9300 .
C106 C107 1.370(6) .
C107 C108 1.386(6) .
C108 H108 0.9300 .
C108 C109 1.374(5) .
C109 H109 0.9300 .
C110 C111 1.392(6) .
C110 C115 1.380(6) .
C111 H111 0.9300 .
C111 C112 1.383(5) .
C112 H112 0.9300 .
C112 C113 1.380(5) .
C113 C114 1.388(6) .
C113 C116 1.501(5) .
C114 H114 0.9300 .
C114 C115 1.394(5) .
C115 H115 0.9300 .
C117 C118 1.504(5) .
C118 C119 1.385(6) .
C118 C120 1.388(6) .
C119 H119 0.9300 .
C119 C122 1.382(6) .
C120 H120 0.9300 .
C120 C121 1.406(6) .
C121 H121 0.9300 .
C121 C123 1.389(7) .
C122 H122 0.9300 .
C122 C123 1.352(8) .
C124 C125 1.372(7) .
C124 C129 1.381(7) .
C125 H125 0.9300 .
C125 C126 1.361(6) .
C126 H126 0.9300 .
C126 C127 1.388(6) .
C127 C128 1.397(5) .
C127 C130 1.498(5) .
C128 H128 0.9300 .
C128 C129 1.385(5) .
C129 H129 0.9300 .

loop_
_geom_torsion_atom_site_label_1
_geom_torsion_atom_site_label_2
_geom_torsion_atom_site_label_3
_geom_torsion_atom_site_label_4
_geom_torsion
_geom_torsion_site_symmetry_1
Cd1 O4 C130 O3 165.5(8) 2_766
Cd1 O4 C130 C127 -18.5(12) 2_766
Cd1 O7 C75 O8 -8.4(5) .
Cd1 O7 C75 C76 171.6(4) .
Cd1 O8 C75 O7 8.5(5) .
Cd1 O8 C75 C76 -171.4(4) .
Cd1 O9 C89 O10 -7.8(4) .
Cd1 O9 C89 C90 166.9(3) .
Cd1 O10 C89 O9 9.0(4) .
Cd1 O10 C89 C90 -165.6(3) .
Cd1 N20 C19 C20 -176.9(3) .
Cd1 N20 C23 C22 176.0(3) .
Cd1 N21 C37 C40 178.1(5) .
Cd1 N21 C38 C39 -179.0(3) .
Cd2 O3 C130 O4 8.2(4) 2_766
Cd2 O3 C130 C127 -167.8(3) 2_766
Cd2 O4 C130 O3 -7.7(4) 2_766
Cd2 O4 C130 C127 168.3(3) 2_766
Cd2 O11 C103 O12 -4.3(5) .
Cd2 O11 C103 C104 176.6(3) .
Cd2 O12 C103 O11 4.0(5) .
Cd2 O12 C103 C104 -176.8(3) .
Cd2 N9 C1 C2 175.1(4) .
Cd2 N9 C5 C4 -175.0(4) .
Cd2 N27 C55 C61 -179.1(4) .
Cd2 N27 C58 C59 178.5(3) .
Cd3 O1 C88 O2 2.6(5) 2_676
Cd3 O1 C88 C85 -175.4(3) 2_676
Cd3 O2 C88 O1 -2.7(5) 2_676
Cd3 O2 C88 C85 175.4(3) 2_676
Cd3 O6 C117 O5 -109.9(9) .
Cd3 O6 C117 C118 69.5(11) .
Cd3 O15 C102 O16 0.7(4) 2_667
Cd3 O15 C102 C99 -177.1(3) 2_667
Cd3 O16 C102 O15 -0.7(4) 2_667
Cd3 O16 C102 C99 177.1(3) 2_667
Cd3 N15 C34 C33 162.2(4) 1_445
Cd3 N15 C35 C36 -164.4(4) 1_445
Cd3 N25 C47 C46 -168.9(4) .
Cd3 N25 C49 C48 169.5(3) .
Cd4 O5 C117 O6 12.0(5) .
Cd4 O5 C117 C118 -167.4(3) .
Cd4 O13 C116 O14 0.1(5) 2_757
Cd4 O13 C116 C113 178.2(4) 2_757
Cd4 O14 C116 O13 -0.1(5) 2_757
Cd4 O14 C116 C113 -178.2(4) 2_757
Cd4 O16 C102 O15 -157.6(8) 2_667
Cd4 O16 C102 C99 20.2(12) 2_667
Cd4 N13 C16 C15 -165.1(3) 1_445
Cd4 N13 C17 C18 166.0(4) 1_445
Cd4 N31 C72 C71 -162.5(4) .
Cd4 N31 C73 C74 164.2(3) .
O5 C117 C118 C119 4.2(6) .
O5 C117 C118 C120 179.0(4) .
O6 C117 C118 C119 -175.3(4) .
O6 C117 C118 C120 -0.5(6) .
O7 C75 C76 C77 165.6(5) .
O7 C75 C76 C81 -17.7(7) .
O8 C75 C76 C77 -14.4(7) .
O8 C75 C76 C81 162.3(5) .
O9 C89 C90 C91 2.8(6) .
O9 C89 C90 C95 -168.9(4) .
O10 C89 C90 C91 177.5(4) .
O10 C89 C90 C95 5.8(6) .
O11 C103 C104 C105 179.0(4) .
O11 C103 C104 C109 -3.5(6) .
O12 C103 C104 C105 -0.2(7) .
O12 C103 C104 C109 177.2(4) .
N1 N2 C107 C106 -160.3(4) .
N1 N2 C107 C108 25.6(6) .
N1 C110 C111 C112 173.4(4) .
N1 C110 C115 C114 -175.1(5) .
N2 N1 C110 C111 23.4(6) .
N2 N1 C110 C115 -163.1(4) .
N2 C107 C108 C109 171.9(4) .
N3 N4 C93 C92 14.9(8) .
N3 N4 C93 C94 -173.7(6) .
N3 C96 C97 C98 -164.1(5) .
N3 C96 C101 C100 161.3(5) .
N4 N3 C96 C97 -170.2(6) .
N4 N3 C96 C101 23.9(8) .
N4 C93 C94 C95 -166.2(6) .
N5 N6 C82 C83 160.5(5) .
N5 N6 C82 C87 -24.7(7) .
N5 C79 C80 C81 175.5(6) .
N6 N5 C79 C78 -22.6(7) .
N6 N5 C79 C80 164.1(5) .
N6 C82 C83 C84 175.1(6) .
N6 C82 C87 C86 -174.0(5) .
N7 N8 C124 C125 -172.0(5) .
N7 N8 C124 C129 16.1(8) .
N8 N7 C123 C121 14.4(8) .
N8 N7 C123 C122 -172.7(6) .
N8 C124 C125 C126 -168.1(5) .
N8 C124 C129 C128 167.4(5) .
N9 C1 C2 C3 0.8(9) .
N10 C8 C14 C15 -172.3(4) .
N10 C8 C14 C18 5.3(6) .
N11 C7 C9 C10 172.4(4) .
N11 C7 C9 C13 -7.4(6) .
N12 C7 C9 C10 -7.3(6) .
N12 C7 C9 C13 172.9(4) .
N12 C8 C14 C15 5.9(6) .
N12 C8 C14 C18 -176.6(4) .
N13 C17 C18 C14 0.3(8) .
N14 C12 C13 C9 -0.7(9) .
N15 C35 C36 C32 2.6(9) .
N17 C25 C32 C33 -174.7(4) .
N17 C25 C32 C36 6.6(6) .
N17 C26 C27 C28 -5.2(6) .
N17 C26 C27 C30 174.2(4) .
N18 C26 C27 C28 174.9(3) .
N18 C26 C27 C30 -5.7(5) .
N19 C25 C32 C33 7.0(6) .
N19 C25 C32 C36 -171.7(4) .
N20 C19 C20 C21 1.0(6) .
N21 C37 C40 C41 0.9(9) .
N21 C38 C39 C41 1.2(7) .
N22 C43 C45 C46 -2.0(6) .
N22 C43 C45 C48 175.4(4) .
N23 C44 C50 C51 5.8(6) .
N23 C44 C50 C54 -176.9(4) .
N24 C43 C45 C46 -179.2(4) .
N24 C43 C45 C48 -1.9(6) .
N24 C44 C50 C51 -174.7(4) .
N24 C44 C50 C54 2.7(6) .
N26 C53 C54 C50 -0.1(9) .
N27 C55 C61 C60 0.8(8) .
N27 C58 C59 C60 0.4(7) .
N28 C63 C65 C66 3.0(5) .
N28 C63 C65 C68 -178.4(3) .
N29 C64 C70 C71 -0.4(6) .
N29 C64 C70 C74 176.4(4) .
N30 C63 C65 C66 -177.7(3) .
N30 C63 C65 C68 0.9(5) .
N30 C64 C70 C71 -177.9(4) .
N30 C64 C70 C74 -1.1(6) .
N31 C73 C74 C70 -2.4(6) .
C1 N9 C5 C4 1.0(7) .
C1 C2 C3 C4 0.0(8) .
C1 C2 C3 C6 177.6(5) .
C2 C3 C4 C5 -0.3(7) .
C2 C3 C6 N10 10.0(6) .
C2 C3 C6 N11 -167.7(4) .
C3 C4 C5 N9 -0.2(8) .
C4 C3 C6 N10 -172.5(4) .
C4 C3 C6 N11 9.8(6) .
C5 N9 C1 C2 -1.3(8) .
C6 N10 C8 N12 0.6(6) .
C6 N10 C8 C14 178.6(4) .
C6 N11 C7 N12 0.3(6) .
C6 N11 C7 C9 -179.4(4) .
C6 C3 C4 C5 -177.9(4) .
C7 N11 C6 N10 -1.6(6) .
C7 N11 C6 C3 176.0(4) .
C7 N12 C8 N10 -1.6(6) .
C7 N12 C8 C14 -179.6(4) .
C7 C9 C10 C11 -179.5(5) .
C7 C9 C13 C12 179.9(5) .
C8 N10 C6 N11 1.2(6) .
C8 N10 C6 C3 -176.4(4) .
C8 N12 C7 N11 1.2(6) .
C8 N12 C7 C9 -179.1(4) .
C8 C14 C15 C16 175.5(4) .
C8 C14 C18 C17 -175.2(4) .
C9 C10 C11 N14 -0.1(9) .
C10 C9 C13 C12 0.1(7) .
C11 N14 C12 C13 0.8(9) .
C12 N14 C11 C10 -0.4(10) .
C13 C9 C10 C11 0.2(8) .
C14 C15 C16 N13 -0.9(7) .
C15 C14 C18 C17 2.4(7) .
C16 N13 C17 C18 -3.3(7) .
C17 N13 C16 C15 3.6(7) .
C18 C14 C15 C16 -2.2(7) .
C19 N20 C23 C22 -0.3(6) .
C19 C20 C21 C22 -0.5(6) .
C19 C20 C21 C24 176.7(4) .
C20 C21 C22 C23 -0.3(6) .
C20 C21 C24 N18 -169.2(4) .
C20 C21 C24 N19 9.0(5) .
C21 C22 C23 N20 0.8(6) .
C22 C21 C24 N18 8.0(6) .
C22 C21 C24 N19 -173.8(4) .
C23 N20 C19 C20 -0.6(6) .
C24 N18 C26 N17 1.7(6) .
C24 N18 C26 C27 -178.4(4) .
C24 N19 C25 N17 0.4(6) .
C24 N19 C25 C32 178.6(3) .
C24 C21 C22 C23 -177.5(4) .
C25 N17 C26 N18 -0.4(6) .
C25 N17 C26 C27 179.7(4) .
C25 N19 C24 N18 1.1(6) .
C25 N19 C24 C21 -177.0(3) .
C25 C32 C33 C34 -178.8(4) .
C25 C32 C36 C35 177.0(5) .
C26 N17 C25 N19 -0.7(6) .
C26 N17 C25 C32 -178.9(4) .
C26 N18 C24 N19 -2.0(6) .
C26 N18 C24 C21 176.0(4) .
C26 C27 C28 C29 179.4(4) .
C26 C27 C30 C31 -179.4(4) .
C27 C28 C29 N16 0.0 .
C28 C27 C30 C31 0.0 .
C28 C29 N16 C31 0.0 .
C29 N16 C31 C30 0.0 .
N16 C31 C30 C27 0.0 .
C30 C27 C28 C29 0.0 .
C32 C33 C34 N15 1.2(7) .
C33 C32 C36 C35 -1.7(8) .
C34 N15 C35 C36 -1.5(8) .
C35 N15 C34 C33 -0.5(7) .
C36 C32 C33 C34 -0.1(7) .
C37 N21 C38 C39 -0.8(7) .
C37 C40 C41 C39 -0.5(8) .
C37 C40 C41 C42 -179.6(5) .
C38 N21 C37 C40 -0.3(8) .
C38 C39 C41 C40 -0.5(7) .
C38 C39 C41 C42 178.5(4) .
C39 C41 C42 N22 -177.4(4) .
C39 C41 C42 N23 2.1(6) .
C40 C41 C42 N22 1.6(6) .
C40 C41 C42 N23 -178.8(4) .
C42 N22 C43 N24 0.6(6) .
C42 N22 C43 C45 -176.4(4) .
C42 N23 C44 N24 1.9(6) .
C42 N23 C44 C50 -178.6(4) .
C43 N22 C42 N23 -1.8(6) .
C43 N22 C42 C41 177.8(4) .
C43 N24 C44 N23 -2.8(6) .
C43 N24 C44 C50 177.7(4) .
C43 C45 C46 C47 175.6(4) .
C43 C45 C48 C49 -174.5(4) .
C44 N23 C42 N22 0.6(6) .
C44 N23 C42 C41 -178.9(4) .
C44 N24 C43 N22 1.5(6) .
C44 N24 C43 C45 178.5(4) .
C44 C50 C51 C52 177.6(5) .
C44 C50 C54 C53 -177.5(5) .
C45 C46 C47 N25 -1.1(8) .
C45 C48 C49 N25 -1.2(7) .
C46 C45 C48 C49 2.8(7) .
C47 N25 C49 C48 -1.6(7) .
C48 C45 C46 C47 -1.8(7) .
C49 N25 C47 C46 2.7(7) .
C50 C51 C52 N26 -0.3(9) .
C51 C50 C54 C53 0.0(7) .
C52 N26 C53 C54 0.0(10) .
C53 N26 C52 C51 0.2(10) .
C54 C50 C51 C52 0.2(7) .
C55 N27 C58 C59 1.2(7) .
C58 N27 C55 C61 -1.8(7) .
C58 C59 C60 C61 -1.4(6) .
C58 C59 C60 C62 178.8(4) .
C59 C60 C61 C55 0.9(7) .
C59 C60 C62 N28 -179.6(4) .
C59 C60 C62 N29 0.4(6) .
C61 C60 C62 N28 0.6(6) .
C61 C60 C62 N29 -179.3(4) .
C62 N28 C63 N30 -0.1(6) .
C62 N28 C63 C65 179.2(4) .
C62 N29 C64 N30 2.2(6) .
C62 N29 C64 C70 -175.1(3) .
C62 C60 C61 C55 -179.4(4) .
C63 N28 C62 N29 -0.1(6) .
C63 N28 C62 C60 179.9(4) .
C63 N30 C64 N29 -2.4(6) .
C63 N30 C64 C70 174.9(4) .
C63 C65 C66 C67 178.6(4) .
C63 C65 C68 C69 -178.6(4) .
C64 N29 C62 N28 -0.9(6) .
C64 N29 C62 C60 179.1(3) .
C64 N30 C63 N28 1.2(6) .
C64 N30 C63 C65 -178.0(3) .
C64 C70 C71 C72 175.2(4) .
C64 C70 C74 C73 -173.6(4) .
C65 C66 C67 N32 0.0 .
C66 C65 C68 C69 0.0 .
C66 C67 N32 C69 0.0 .
C67 N32 C69 C68 0.0 .
N32 C69 C68 C65 0.0 .
C68 C65 C66 C67 0.0 .
C70 C71 C72 N31 -0.9(7) .
C71 C70 C74 C73 3.3(6) .
C72 N31 C73 C74 -0.3(6) .
C73 N31 C72 C71 2.0(7) .
C74 C70 C71 C72 -1.8(7) .
C75 C76 C77 C78 175.2(5) .
C75 C76 C81 C80 -172.1(6) .
C76 C77 C78 C79 -1.3(8) .
C77 C76 C81 C80 4.7(9) .
C77 C78 C79 N5 -172.0(5) .
C77 C78 C79 C80 1.1(8) .
C78 C79 C80 C81 1.9(9) .
C79 N5 N6 C82 171.0(4) .
C79 C80 C81 C76 -4.9(10) .
C81 C76 C77 C78 -1.7(7) .
C82 C83 C84 C85 -1.3(10) .
C83 C82 C87 C86 0.7(8) .
C83 C84 C85 C86 1.7(9) .
C83 C84 C85 C88 -177.9(5) .
C84 C85 C86 C87 -0.9(8) .
C84 C85 C88 O1 2.4(7) .
C84 C85 C88 O2 -175.8(5) .
C85 C86 C87 C82 -0.3(7) .
C86 C85 C88 O1 -177.2(4) .
C86 C85 C88 O2 4.6(7) .
C87 C82 C83 C84 0.1(10) .
C88 C85 C86 C87 178.7(4) .
C89 C90 C91 C92 -171.0(4) .
C89 C90 C95 C94 170.7(5) .
C90 C91 C92 C93 3.0(7) .
C91 C90 C95 C94 -1.3(8) .
C91 C92 C93 N4 164.8(5) .
C91 C92 C93 C94 -6.2(9) .
C92 C93 C94 C95 5.7(10) .
C93 C94 C95 C90 -1.9(9) .
C95 C90 C91 C92 0.6(7) .
C96 N3 N4 C93 -169.3(4) .
C96 C97 C98 C99 1.3(9) .
C97 C96 C101 C100 -3.5(9) .
C97 C98 C99 C100 -4.9(8) .
C97 C98 C99 C102 168.1(5) .
C98 C99 C100 C101 4.3(7) .
C98 C99 C102 O15 -8.1(6) .
C98 C99 C102 O16 174.0(4) .
C99 C100 C101 C96 -0.1(7) .
C100 C99 C102 O15 164.9(4) .
C100 C99 C102 O16 -12.9(6) .
C101 C96 C97 C98 2.9(9) .
C102 C99 C100 C101 -168.7(4) .
C103 C104 C105 C106 176.3(5) .
C103 C104 C109 C108 -178.0(4) .
C104 C105 C106 C107 1.2(8) .
C105 C104 C109 C108 -0.5(7) .
C105 C106 C107 N2 -173.7(5) .
C105 C106 C107 C108 0.4(8) .
C106 C107 C108 C109 -2.0(7) .
C107 C108 C109 C104 2.0(7) .
C109 C104 C105 C106 -1.1(7) .
C110 N1 N2 C107 -168.6(4) .
C110 C111 C112 C113 0.8(7) .
C111 C110 C115 C114 -1.5(7) .
C111 C112 C113 C114 -0.3(7) .
C111 C112 C113 C116 -177.3(4) .
C112 C113 C114 C115 -1.1(7) .
C112 C113 C116 O13 -176.9(4) .
C112 C113 C116 O14 1.2(7) .
C113 C114 C115 C110 2.0(8) .
C114 C113 C116 O13 6.2(7) .
C114 C113 C116 O14 -175.7(5) .
C115 C110 C111 C112 0.1(7) .
C116 C113 C114 C115 175.8(5) .
C117 C118 C119 C122 172.2(5) .
C117 C118 C120 C121 -172.7(4) .
C118 C119 C122 C123 0.8(9) .
C118 C120 C121 C123 0.3(8) .
C119 C118 C120 C121 2.0(7) .
C119 C122 C123 N7 -171.5(5) .
C119 C122 C123 C121 1.6(10) .
C120 C118 C119 C122 -2.6(8) .
C120 C121 C123 N7 170.3(5) .
C120 C121 C123 C122 -2.1(9) .
C123 N7 N8 C124 -171.7(4) .
C124 C125 C126 C127 0.5(9) .
C125 C124 C129 C128 -4.1(8) .
C125 C126 C127 C128 -5.2(7) .
C125 C126 C127 C130 168.2(5) .
C126 C127 C128 C129 5.2(6) .
C126 C127 C130 O3 -3.2(6) .
C126 C127 C130 O4 -179.2(4) .
C127 C128 C129 C124 -0.6(7) .
C128 C127 C130 O3 170.2(4) .
C128 C127 C130 O4 -5.8(6) .
C129 C124 C125 C126 4.2(8) .
C130 C127 C128 C129 -168.3(4) .
